data_4079407
loop_
_publ_author_name
'Manzini, Simone'
'Urbina Blanco, C\'esar A.'
'Slawin, Alexandra M. Z.'
'Nolan, Steven P.'

_publ_section_title
;
 Effect of Ligand Bulk in Ruthenium-Catalyzed Olefin Metathesis: IPr* vs
 IPr
;
_journal_issue 18
_journal_name_full Organometallics
_journal_page_first 6514
_journal_paper_doi 10.1021/om300719t
_journal_volume 31
_journal_year 2012
_chemical_absolute_configuration syn
_chemical_formula_moiety 'C60 H61 Cl2 N2 P Ru'
_chemical_formula_sum 'C60 H61 Cl2 N2 P Ru'
_chemical_formula_weight 1013.11
_space_group_IT_number 4
_symmetry_cell_setting monoclinic
_symmetry_Int_Tables_number 4
_symmetry_space_group_name_Hall 'P 2yb'
_symmetry_space_group_name_H-M 'P 1 21 1'
_atom_sites_solution_hydrogens geom
_atom_sites_solution_primary direct
_atom_sites_solution_secondary difmap
_cell_angle_alpha 90.0000
_cell_angle_beta 96.841(3)
_cell_angle_gamma 90.0000
_cell_formula_units_Z 4
_cell_length_a 12.4832(19)
_cell_length_b 19.696(3)
_cell_length_c 20.977(4)
_cell_measurement_reflns_used 8206
_cell_measurement_temperature 93
_cell_measurement_theta_max 25.35
_cell_measurement_theta_min 2.08
_cell_volume 5120.9(15)
_computing_cell_refinement 'CrystalClear-SM Expert 2.0 rc13'
_computing_data_collection 'CrystalClear-SM Expert 2.0 rc13 (Rigaku, 2009)'
_computing_data_reduction 'CrystalClear-SM Expert 2.0 rc13'
_computing_molecular_graphics 'CrystalStructure 4.0'
_computing_publication_material 'CrystalStructure 4.0 (Rigaku, 2010)'
_computing_structure_refinement 'SHELXL97 (Sheldrick, 2008)'
_computing_structure_solution SIR97
_diffrn_ambient_temperature 93
_diffrn_detector_area_resol_mean 29.257
_diffrn_measured_fraction_theta_full 0.997
_diffrn_measured_fraction_theta_max 0.997
_diffrn_measurement_device_type 'Rigaku Saturn70'
_diffrn_measurement_method \w
_diffrn_radiation_type 'Mo K\a'
_diffrn_radiation_wavelength 0.71075
_diffrn_reflns_av_R_equivalents 0.0717
_diffrn_reflns_limit_h_max 15
_diffrn_reflns_limit_h_min -11
_diffrn_reflns_limit_k_max 21
_diffrn_reflns_limit_k_min -23
_diffrn_reflns_limit_l_max 25
_diffrn_reflns_limit_l_min -25
_diffrn_reflns_number 51411
_diffrn_reflns_theta_full 25.36
_diffrn_reflns_theta_max 25.36
_diffrn_standards_number 0
_exptl_absorpt_coefficient_mu 0.482
_exptl_absorpt_correction_T_max 0.986
_exptl_absorpt_correction_T_min 0.821
_exptl_absorpt_correction_type multi-scan
_exptl_absorpt_process_details 'REQAB (Rigaku, 1998)'
_exptl_crystal_colour red
_exptl_crystal_density_diffrn 1.314
_exptl_crystal_density_method 'not measured'
_exptl_crystal_description prism
_exptl_crystal_F_000 2112.00
_exptl_crystal_size_max 0.100
_exptl_crystal_size_mid 0.030
_exptl_crystal_size_min 0.030
_refine_diff_density_max 0.620
_refine_diff_density_min -1.000
_refine_ls_abs_structure_details 'Flack, H. D. (1983), Acta Cryst. A39, 876-881.  8109 Friedel Pairs'
_refine_ls_abs_structure_Flack 0.42(4)
_refine_ls_extinction_method none
_refine_ls_goodness_of_fit_ref 1.122
_refine_ls_hydrogen_treatment constr
_refine_ls_number_parameters 1189
_refine_ls_number_reflns 17754
_refine_ls_number_restraints 193
_refine_ls_R_factor_gt 0.0768
_refine_ls_shift/su_max 0.000
_refine_ls_structure_factor_coef Fsqd
_refine_ls_weighting_details 'w = 1/[\s^2^(Fo^2^)+(0.0559P)^2^+8.8860P] where P=(Fo^2^+2Fc^2^)/3'
_refine_ls_weighting_scheme calc
_refine_ls_wR_factor_ref 0.1813
_reflns_number_gt 11155
_reflns_number_total 17754
_reflns_threshold_expression F^2^>2.0\s(F^2^)
_cod_data_source_file om300719t_si_004.cif
_cod_data_source_block 3
_cod_original_cell_volume 5121.0(13)
_cod_database_code 4079407

loop_
_symmetry_equiv_pos_site_id
_symmetry_equiv_pos_as_xyz
1 +X,+Y,+Z
2 -X,1/2+Y,-Z

loop_
_atom_site_label
_atom_site_type_symbol
_atom_site_fract_x
_atom_site_fract_y
_atom_site_fract_z
_atom_site_U_iso_or_equiv
_atom_site_adp_type
_atom_site_occupancy
_atom_site_symmetry_multiplicity
_atom_site_calc_flag
_atom_site_refinement_flags
Ru1 Ru 0.78095(5) 0.60011(3) 0.84648(3) 0.01880(14) Uani 1.0 2 d .
Ru71 Ru 0.78183(5) 0.60073(3) 0.34700(3) 0.02300(15) Uani 1.0 2 d .
Cl1 Cl 0.75755(15) 0.65147(10) 0.94697(8) 0.0239(5) Uani 1.0 2 d .
Cl2 Cl 0.84359(17) 0.56236(11) 0.75054(9) 0.0335(5) Uani 1.0 2 d .
Cl71 Cl 0.75644(16) 0.65102(10) 0.44780(9) 0.0299(5) Uani 1.0 2 d .
Cl72 Cl 0.84255(14) 0.56127(9) 0.25037(8) 0.0214(4) Uani 1.0 2 d .
P1 P 0.67856(16) 0.69063(10) 0.79527(10) 0.0243(5) Uani 1.0 2 d .
P71 P 0.67855(16) 0.69229(10) 0.29340(9) 0.0239(5) Uani 1.0 2 d .
N2 N 1.0104(5) 0.5619(3) 0.8988(3) 0.0200(12) Uani 1.0 2 d .
N5 N 0.9090(6) 0.4745(4) 0.9113(4) 0.0300(14) Uani 1.0 2 d .
N72 N 1.0178(5) 0.5587(4) 0.3999(4) 0.0353(19) Uani 1.0 2 d .
N75 N 0.9156(5) 0.4760(3) 0.4157(3) 0.0200(12) Uani 1.0 2 d .
C1 C 0.9056(6) 0.5394(4) 0.8912(4) 0.0200(14) Uani 1.0 2 d .
C3 C 1.0797(7) 0.5095(5) 0.9207(4) 0.030(2) Uani 1.0 2 d .
C4 C 1.0170(6) 0.4567(5) 0.9297(4) 0.032(2) Uani 1.0 2 d .
C6 C 1.0519(6) 0.6308(4) 0.8903(4) 0.030(2) Uani 1.0 2 d .
C7 C 1.0896(6) 0.6449(4) 0.8297(4) 0.0241(18) Uani 1.0 2 d .
C8 C 1.1267(6) 0.7086(5) 0.8234(4) 0.030(2) Uani 1.0 2 d .
C9 C 1.1252(7) 0.7573(5) 0.8700(5) 0.038(3) Uani 1.0 2 d .
C10 C 1.0878(7) 0.7407(5) 0.9269(5) 0.047(3) Uani 1.0 2 d .
C11 C 1.0552(6) 0.6782(4) 0.9402(4) 0.0200(14) Uani 1.0 2 d .
C12 C 1.1094(7) 0.5889(5) 0.7814(4) 0.032(2) Uani 1.0 2 d .
C13 C 1.2250(6) 0.5638(5) 0.7903(5) 0.042(3) Uani 1.0 2 d .
C14 C 1.0805(9) 0.6170(5) 0.7113(4) 0.043(3) Uani 1.0 2 d .
C15 C 1.0333(7) 0.6567(5) 1.0073(4) 0.040(3) Uani 1.0 2 d .
C16 C 1.1398(7) 0.6324(5) 1.0430(5) 0.0400(18) Uani 1.0 2 d .
C17 C 0.9891(7) 0.7096(5) 1.0429(5) 0.043(3) Uani 1.0 2 d .
C18 C 0.8225(6) 0.4293(4) 0.9198(4) 0.0268(19) Uani 1.0 2 d .
C19 C 0.7795(7) 0.4314(4) 0.9837(5) 0.035(3) Uani 1.0 2 d .
C20 C 0.7031(6) 0.3844(4) 0.9923(4) 0.0213(17) Uani 1.0 2 d .
C21 C 0.6695(7) 0.3406(6) 0.9432(5) 0.049(3) Uani 1.0 2 d .
C22 C 0.7052(7) 0.3380(5) 0.8851(4) 0.036(3) Uani 1.0 2 d .
C23 C 0.7882(6) 0.3840(4) 0.8727(4) 0.0200(14) Uani 1.0 2 d .
C24 C 0.8153(7) 0.4863(4) 1.0320(4) 0.0256(19) Uani 1.0 2 d .
C25 C 0.9148(7) 0.4673(5) 1.0767(5) 0.042(3) Uani 1.0 2 d .
C26 C 0.7290(8) 0.5034(4) 1.0746(4) 0.037(3) Uani 1.0 2 d .
C27 C 0.8404(9) 0.3801(6) 0.8126(5) 0.054(3) Uani 1.0 2 d .
C28 C 0.9226(6) 0.3285(4) 0.8123(4) 0.0200(14) Uani 1.0 2 d .
C29 C 0.7494(8) 0.3693(6) 0.7540(5) 0.050(2) Uani 1.0 2 d .
C31 C 0.6653(6) 0.5445(4) 0.8443(4) 0.0200(14) Uani 1.0 2 d .
C32 C 0.6122(6) 0.5226(4) 0.9012(4) 0.0200(14) Uani 1.0 2 d .
C33 C 0.5213(7) 0.4846(5) 0.8806(5) 0.040(3) Uani 1.0 2 d .
C34 C 0.5044(9) 0.4784(5) 0.8102(5) 0.047(3) Uani 1.0 2 d .
C35 C 0.4271(6) 0.4491(4) 0.7664(4) 0.0241(18) Uani 1.0 2 d .
C36 C 0.4247(7) 0.4561(5) 0.7018(4) 0.041(3) Uani 1.0 2 d .
C37 C 0.5053(6) 0.4905(4) 0.6824(4) 0.0200(14) Uani 1.0 2 d .
C38 C 0.5894(7) 0.5209(5) 0.7187(4) 0.0300(16) Uani 1.0 2 d .
C39 C 0.5928(6) 0.5169(4) 0.7851(5) 0.028(2) Uani 1.0 2 d .
C40 C 0.4478(6) 0.4597(5) 0.9275(4) 0.0264(19) Uani 1.0 2 d .
C41 C 0.4199(7) 0.4964(5) 0.9762(4) 0.040(3) Uani 1.0 2 d .
C42 C 0.3514(7) 0.4724(4) 1.0182(4) 0.030(2) Uani 1.0 2 d .
C43 C 0.3097(6) 0.4081(4) 1.0119(4) 0.0200(14) Uani 1.0 2 d .
C44 C 0.3380(8) 0.3682(6) 0.9607(5) 0.054(3) Uani 1.0 2 d .
C45 C 0.4018(7) 0.3933(5) 0.9183(4) 0.034(3) Uani 1.0 2 d .
C47 C 0.7625(7) 0.7692(5) 0.7946(4) 0.033(2) Uani 1.0 2 d .
C48 C 0.7681(9) 0.8112(5) 0.7420(5) 0.051(3) Uani 1.0 2 d .
C49 C 0.8270(6) 0.8664(4) 0.7420(4) 0.0186(17) Uani 1.0 2 d .
C50 C 0.8829(7) 0.8848(4) 0.7982(4) 0.030(2) Uani 1.0 2 d .
C51 C 0.8848(8) 0.8425(5) 0.8529(5) 0.045(3) Uani 1.0 2 d .
C52 C 0.8303(6) 0.7822(4) 0.8533(4) 0.0254(19) Uani 1.0 2 d .
C53 C 0.5694(6) 0.7187(4) 0.8336(4) 0.0200(14) Uani 1.0 2 d .
C54 C 0.4892(7) 0.6762(5) 0.8522(5) 0.037(3) Uani 1.0 2 d .
C55 C 0.4043(6) 0.6899(5) 0.8844(4) 0.0271(19) Uani 1.0 2 d .
C56 C 0.4007(6) 0.7560(4) 0.9057(4) 0.0200(14) Uani 1.0 2 d .
C57 C 0.4765(7) 0.8027(6) 0.8940(6) 0.064(4) Uani 1.0 2 d .
C58 C 0.5562(8) 0.7854(5) 0.8552(6) 0.051(3) Uani 1.0 2 d .
C59 C 0.6193(8) 0.6880(4) 0.7087(5) 0.036(3) Uani 1.0 2 d .
C60 C 0.6811(8) 0.6787(5) 0.6614(4) 0.037(3) Uani 1.0 2 d .
C61 C 0.6527(9) 0.6731(5) 0.5967(4) 0.042(3) Uani 1.0 2 d .
C62 C 0.5366(9) 0.6765(5) 0.5811(4) 0.046(3) Uani 1.0 2 d .
C63 C 0.4680(11) 0.6819(6) 0.6270(6) 0.067(4) Uani 1.0 2 d .
C64 C 0.5133(7) 0.6893(5) 0.6896(4) 0.042(3) Uani 1.0 2 d .
C71 C 0.9092(7) 0.5417(4) 0.3942(4) 0.0248(18) Uani 1.0 2 d .
C73 C 1.0803(6) 0.5065(4) 0.4227(4) 0.0200(14) Uani 1.0 2 d .
C74 C 1.0192(7) 0.4529(4) 0.4322(4) 0.032(2) Uani 1.0 2 d .
C76 C 1.0501(6) 0.6265(4) 0.3870(4) 0.0200(14) Uani 1.0 2 d .
C77 C 1.0945(7) 0.6417(5) 0.3312(4) 0.033(2) Uani 1.0 2 d .
C78 C 1.1278(7) 0.7102(4) 0.3202(4) 0.0300(16) Uani 1.0 2 d .
C79 C 1.1243(8) 0.7581(4) 0.3688(4) 0.035(3) Uani 1.0 2 d .
C80 C 1.0943(6) 0.7410(4) 0.4285(4) 0.0207(17) Uani 1.0 2 d .
C81 C 1.0541(7) 0.6736(5) 0.4372(5) 0.036(3) Uani 1.0 2 d .
C82 C 1.1064(7) 0.5889(5) 0.2807(4) 0.0300(16) Uani 1.0 2 d .
C83 C 1.2228(8) 0.5615(5) 0.2908(5) 0.048(3) Uani 1.0 2 d .
C84 C 1.0817(8) 0.6131(6) 0.2133(5) 0.048(3) Uani 1.0 2 d .
C85 C 1.0313(7) 0.6546(5) 0.5046(4) 0.032(2) Uani 1.0 2 d .
C86 C 1.1419(9) 0.6301(6) 0.5421(5) 0.057(3) Uani 1.0 2 d .
C87 C 0.9794(9) 0.7151(6) 0.5423(5) 0.058(4) Uani 1.0 2 d .
C88 C 0.8248(6) 0.4310(4) 0.4251(4) 0.0195(17) Uani 1.0 2 d .
C89 C 0.7849(7) 0.4326(5) 0.4814(4) 0.0300(16) Uani 1.0 2 d .
C90 C 0.7040(7) 0.3840(4) 0.4919(5) 0.038(3) Uani 1.0 2 d .
C91 C 0.6656(6) 0.3359(4) 0.4462(4) 0.0200(14) Uani 1.0 2 d .
C92 C 0.7105(8) 0.3398(4) 0.3875(5) 0.036(3) Uani 1.0 2 d .
C93 C 0.7843(9) 0.3860(5) 0.3751(5) 0.052(3) Uani 1.0 2 d .
C94 C 0.8171(7) 0.4844(5) 0.5336(4) 0.033(2) Uani 1.0 2 d .
C95 C 0.9237(6) 0.4641(4) 0.5752(4) 0.0278(19) Uani 1.0 2 d .
C96 C 0.7299(6) 0.5008(5) 0.5788(4) 0.034(3) Uani 1.0 2 d .
C97 C 0.8301(6) 0.3833(4) 0.3096(4) 0.0200(14) Uani 1.0 2 d .
C98 C 0.9264(9) 0.3287(5) 0.3148(5) 0.060(4) Uani 1.0 2 d .
C99 C 0.7480(8) 0.3656(5) 0.2520(5) 0.051(3) Uani 1.0 2 d .
C101 C 0.6590(7) 0.5451(5) 0.3454(4) 0.0300(16) Uani 1.0 2 d .
C102 C 0.6039(8) 0.5236(4) 0.4001(4) 0.036(3) Uani 1.0 2 d .
C103 C 0.5211(6) 0.4855(4) 0.3860(4) 0.0200(14) Uani 1.0 2 d .
C104 C 0.5075(6) 0.4797(4) 0.3149(4) 0.0200(14) Uani 1.0 2 d .
C105 C 0.4249(6) 0.4467(5) 0.2775(4) 0.030(2) Uani 1.0 2 d .
C106 C 0.4292(6) 0.4545(4) 0.2084(4) 0.0241(18) Uani 1.0 2 d .
C107 C 0.5104(6) 0.4917(5) 0.1790(5) 0.038(3) Uani 1.0 2 d .
C108 C 0.5920(6) 0.5215(4) 0.2269(4) 0.0182(16) Uani 1.0 2 d .
C109 C 0.5844(6) 0.5148(4) 0.2902(4) 0.0200(14) Uani 1.0 2 d .
C110 C 0.4438(7) 0.4574(5) 0.4254(4) 0.033(2) Uani 1.0 2 d .
C111 C 0.4186(6) 0.4982(5) 0.4798(4) 0.0269(19) Uani 1.0 2 d .
C112 C 0.3485(7) 0.4719(5) 0.5230(4) 0.0300(16) Uani 1.0 2 d .
C113 C 0.3036(8) 0.4068(6) 0.5114(4) 0.048(3) Uani 1.0 2 d .
C114 C 0.3288(7) 0.3691(5) 0.4599(5) 0.042(3) Uani 1.0 2 d .
C115 C 0.4013(8) 0.3939(5) 0.4180(5) 0.044(3) Uani 1.0 2 d .
C117 C 0.7645(6) 0.7665(4) 0.2946(4) 0.0238(19) Uani 1.0 2 d .
C118 C 0.7663(6) 0.8093(4) 0.2403(4) 0.0225(18) Uani 1.0 2 d .
C119 C 0.8325(8) 0.8715(5) 0.2540(6) 0.049(3) Uani 1.0 2 d .
C120 C 0.8920(7) 0.8895(5) 0.3085(5) 0.033(3) Uani 1.0 2 d .
C121 C 0.8851(7) 0.8472(4) 0.3597(4) 0.0300(16) Uani 1.0 2 d .
C122 C 0.8205(8) 0.7900(5) 0.3495(5) 0.043(3) Uani 1.0 2 d .
C123 C 0.5639(7) 0.7198(5) 0.3404(5) 0.038(3) Uani 1.0 2 d .
C124 C 0.4921(6) 0.6685(4) 0.3496(4) 0.0200(14) Uani 1.0 2 d .
C125 C 0.4114(8) 0.6915(5) 0.3877(5) 0.047(3) Uani 1.0 2 d .
C126 C 0.3991(9) 0.7563(5) 0.4084(6) 0.052(3) Uani 1.0 2 d .
C127 C 0.4718(9) 0.8035(5) 0.3924(6) 0.061(4) Uani 1.0 2 d .
C128 C 0.5610(9) 0.7831(5) 0.3615(6) 0.049(3) Uani 1.0 2 d .
C129 C 0.6206(6) 0.6828(4) 0.2118(4) 0.0200(14) Uani 1.0 2 d .
C130 C 0.6976(8) 0.6761(5) 0.1648(4) 0.036(3) Uani 1.0 2 d .
C131 C 0.6416(13) 0.6732(6) 0.1006(5) 0.077(5) Uani 1.0 2 d .
C132 C 0.5421(15) 0.6778(7) 0.0792(6) 0.099(6) Uani 1.0 2 d .
C133 C 0.4695(8) 0.6836(5) 0.1267(5) 0.0400(18) Uani 1.0 2 d .
C134 C 0.5050(8) 0.6890(4) 0.1939(4) 0.035(3) Uani 1.0 2 d .
H3 H 1.1563 0.5111 0.9278 0.0360 Uiso 1.0 2 calc R
H4 H 1.0415 0.4137 0.9459 0.0378 Uiso 1.0 2 calc R
H8 H 1.1552 0.7203 0.7849 0.0354 Uiso 1.0 2 calc R
H9 H 1.1498 0.8020 0.8629 0.0459 Uiso 1.0 2 calc R
H10 H 1.0849 0.7752 0.9582 0.0563 Uiso 1.0 2 calc R
H12 H 1.0606 0.5498 0.7876 0.0382 Uiso 1.0 2 calc R
H13A H 1.2740 0.6019 0.7858 0.0506 Uiso 1.0 2 calc R
H13B H 1.2346 0.5293 0.7577 0.0506 Uiso 1.0 2 calc R
H13C H 1.2412 0.5438 0.8332 0.0506 Uiso 1.0 2 calc R
H14A H 1.0041 0.6298 0.7047 0.0517 Uiso 1.0 2 calc R
H14B H 1.0944 0.5819 0.6802 0.0517 Uiso 1.0 2 calc R
H14C H 1.1250 0.6570 0.7053 0.0517 Uiso 1.0 2 calc R
H15 H 0.9815 0.6177 1.0031 0.0479 Uiso 1.0 2 calc R
H16A H 1.1904 0.6705 1.0489 0.0480 Uiso 1.0 2 calc R
H16B H 1.1702 0.5966 1.0180 0.0480 Uiso 1.0 2 calc R
H16C H 1.1273 0.6143 1.0850 0.0480 Uiso 1.0 2 calc R
H17A H 0.9759 0.6922 1.0850 0.0514 Uiso 1.0 2 calc R
H17B H 0.9210 0.7252 1.0195 0.0514 Uiso 1.0 2 calc R
H17C H 1.0401 0.7475 1.0486 0.0514 Uiso 1.0 2 calc R
H20 H 0.6733 0.3819 1.0319 0.0256 Uiso 1.0 2 calc R
H21 H 0.6154 0.3088 0.9509 0.0591 Uiso 1.0 2 calc R
H22 H 0.6758 0.3065 0.8534 0.0428 Uiso 1.0 2 calc R
H24 H 0.8317 0.5281 1.0081 0.0307 Uiso 1.0 2 calc R
H25A H 0.9005 0.4261 1.1004 0.0500 Uiso 1.0 2 calc R
H25B H 0.9335 0.5045 1.1070 0.0500 Uiso 1.0 2 calc R
H25C H 0.9749 0.4591 1.0516 0.0500 Uiso 1.0 2 calc R
H26A H 0.6641 0.5195 1.0479 0.0440 Uiso 1.0 2 calc R
H26B H 0.7556 0.5391 1.1050 0.0440 Uiso 1.0 2 calc R
H26C H 0.7115 0.4628 1.0983 0.0440 Uiso 1.0 2 calc R
H27 H 0.8751 0.4250 0.8065 0.0644 Uiso 1.0 2 calc R
H28A H 0.9809 0.3376 0.8468 0.0240 Uiso 1.0 2 calc R
H28B H 0.9515 0.3291 0.7708 0.0240 Uiso 1.0 2 calc R
H28C H 0.8911 0.2839 0.8189 0.0240 Uiso 1.0 2 calc R
H29A H 0.7815 0.3718 0.7137 0.0600 Uiso 1.0 2 calc R
H29B H 0.6944 0.4047 0.7546 0.0600 Uiso 1.0 2 calc R
H29C H 0.7160 0.3246 0.7576 0.0600 Uiso 1.0 2 calc R
H32 H 0.6370 0.5332 0.9446 0.0240 Uiso 1.0 2 calc R
H35 H 0.3725 0.4225 0.7823 0.0289 Uiso 1.0 2 calc R
H36 H 0.3685 0.4374 0.6725 0.0495 Uiso 1.0 2 calc R
H37 H 0.5046 0.4946 0.6372 0.0240 Uiso 1.0 2 calc R
H38 H 0.6438 0.5442 0.6993 0.0360 Uiso 1.0 2 calc R
H41 H 0.4483 0.5410 0.9823 0.0475 Uiso 1.0 2 calc R
H42 H 0.3330 0.5008 1.0518 0.0360 Uiso 1.0 2 calc R
H43 H 0.2635 0.3911 1.0409 0.0240 Uiso 1.0 2 calc R
H44 H 0.3119 0.3230 0.9558 0.0654 Uiso 1.0 2 calc R
H45 H 0.4160 0.3669 0.8823 0.0412 Uiso 1.0 2 calc R
H48 H 0.7260 0.7991 0.7029 0.0615 Uiso 1.0 2 calc R
H49 H 0.8301 0.8922 0.7040 0.0224 Uiso 1.0 2 calc R
H50 H 0.9213 0.9266 0.8012 0.0355 Uiso 1.0 2 calc R
H51 H 0.9262 0.8568 0.8915 0.0543 Uiso 1.0 2 calc R
H52 H 0.8368 0.7520 0.8889 0.0305 Uiso 1.0 2 calc R
H54 H 0.4955 0.6300 0.8404 0.0441 Uiso 1.0 2 calc R
H55 H 0.3517 0.6570 0.8917 0.0325 Uiso 1.0 2 calc R
H56 H 0.3437 0.7694 0.9292 0.0240 Uiso 1.0 2 calc R
H57 H 0.4753 0.8468 0.9122 0.0772 Uiso 1.0 2 calc R
H58 H 0.6030 0.8199 0.8431 0.0608 Uiso 1.0 2 calc R
H60 H 0.7563 0.6756 0.6750 0.0441 Uiso 1.0 2 calc R
H61 H 0.7024 0.6676 0.5661 0.0508 Uiso 1.0 2 calc R
H62 H 0.5071 0.6749 0.5373 0.0552 Uiso 1.0 2 calc R
H63 H 0.3920 0.6806 0.6160 0.0810 Uiso 1.0 2 calc R
H64 H 0.4661 0.6957 0.7214 0.0503 Uiso 1.0 2 calc R
H73 H 1.1568 0.5077 0.4308 0.0240 Uiso 1.0 2 calc R
H74 H 1.0418 0.4090 0.4469 0.0385 Uiso 1.0 2 calc R
H78 H 1.1518 0.7226 0.2805 0.0360 Uiso 1.0 2 calc R
H79 H 1.1430 0.8038 0.3608 0.0421 Uiso 1.0 2 calc R
H80 H 1.1003 0.7730 0.4626 0.0249 Uiso 1.0 2 calc R
H82 H 1.0564 0.5506 0.2873 0.0360 Uiso 1.0 2 calc R
H83A H 1.2735 0.5987 0.2863 0.0574 Uiso 1.0 2 calc R
H83B H 1.2316 0.5264 0.2587 0.0574 Uiso 1.0 2 calc R
H83C H 1.2374 0.5420 0.3340 0.0574 Uiso 1.0 2 calc R
H84A H 1.0080 0.6310 0.2067 0.0582 Uiso 1.0 2 calc R
H84B H 1.0883 0.5751 0.1838 0.0582 Uiso 1.0 2 calc R
H84C H 1.1326 0.6490 0.2050 0.0582 Uiso 1.0 2 calc R
H85 H 0.9800 0.6154 0.5012 0.0381 Uiso 1.0 2 calc R
H86A H 1.1692 0.5912 0.5198 0.0682 Uiso 1.0 2 calc R
H86B H 1.1305 0.6167 0.5858 0.0682 Uiso 1.0 2 calc R
H86C H 1.1944 0.6672 0.5440 0.0682 Uiso 1.0 2 calc R
H87A H 1.0293 0.7537 0.5469 0.0695 Uiso 1.0 2 calc R
H87B H 0.9661 0.6992 0.5849 0.0695 Uiso 1.0 2 calc R
H87C H 0.9111 0.7293 0.5180 0.0695 Uiso 1.0 2 calc R
H90 H 0.6751 0.3846 0.5318 0.0450 Uiso 1.0 2 calc R
H91 H 0.6132 0.3028 0.4538 0.0240 Uiso 1.0 2 calc R
H92 H 0.6870 0.3078 0.3549 0.0437 Uiso 1.0 2 calc R
H94 H 0.8319 0.5278 0.5115 0.0397 Uiso 1.0 2 calc R
H95A H 0.9140 0.4205 0.5962 0.0334 Uiso 1.0 2 calc R
H95B H 0.9429 0.4990 0.6078 0.0334 Uiso 1.0 2 calc R
H95C H 0.9816 0.4601 0.5476 0.0334 Uiso 1.0 2 calc R
H96A H 0.7167 0.4603 0.6040 0.0409 Uiso 1.0 2 calc R
H96B H 0.6627 0.5144 0.5529 0.0409 Uiso 1.0 2 calc R
H96C H 0.7554 0.5379 0.6078 0.0409 Uiso 1.0 2 calc R
H97 H 0.8612 0.4289 0.3016 0.0240 Uiso 1.0 2 calc R
H98A H 0.8972 0.2833 0.3205 0.0721 Uiso 1.0 2 calc R
H98B H 0.9794 0.3398 0.3516 0.0721 Uiso 1.0 2 calc R
H98C H 0.9614 0.3299 0.2754 0.0721 Uiso 1.0 2 calc R
H99A H 0.7199 0.3197 0.2575 0.0616 Uiso 1.0 2 calc R
H99B H 0.7829 0.3674 0.2127 0.0616 Uiso 1.0 2 calc R
H99C H 0.6883 0.3982 0.2490 0.0616 Uiso 1.0 2 calc R
H102 H 0.6279 0.5370 0.4430 0.0427 Uiso 1.0 2 calc R
H105 H 0.3705 0.4214 0.2949 0.0358 Uiso 1.0 2 calc R
H106 H 0.3737 0.4333 0.1805 0.0289 Uiso 1.0 2 calc R
H107 H 0.5108 0.4962 0.1339 0.0453 Uiso 1.0 2 calc R
H108 H 0.6509 0.5459 0.2132 0.0218 Uiso 1.0 2 calc R
H111 H 0.4489 0.5423 0.4865 0.0323 Uiso 1.0 2 calc R
H112 H 0.3325 0.4979 0.5589 0.0360 Uiso 1.0 2 calc R
H113 H 0.2559 0.3888 0.5392 0.0581 Uiso 1.0 2 calc R
H114 H 0.2970 0.3256 0.4522 0.0504 Uiso 1.0 2 calc R
H115 H 0.4203 0.3658 0.3844 0.0525 Uiso 1.0 2 calc R
H118 H 0.7289 0.7992 0.1993 0.0270 Uiso 1.0 2 calc R
H119 H 0.8325 0.9025 0.2194 0.0586 Uiso 1.0 2 calc R
H120 H 0.9361 0.9290 0.3116 0.0401 Uiso 1.0 2 calc R
H121 H 0.9233 0.8566 0.4007 0.0360 Uiso 1.0 2 calc R
H122 H 0.8145 0.7632 0.3866 0.0515 Uiso 1.0 2 calc R
H124 H 0.4958 0.6238 0.3329 0.0240 Uiso 1.0 2 calc R
H125 H 0.3619 0.6585 0.3996 0.0564 Uiso 1.0 2 calc R
H126 H 0.3425 0.7682 0.4329 0.0626 Uiso 1.0 2 calc R
H127 H 0.4623 0.8501 0.4021 0.0734 Uiso 1.0 2 calc R
H128 H 0.6176 0.8139 0.3560 0.0592 Uiso 1.0 2 calc R
H130 H 0.7737 0.6739 0.1751 0.0434 Uiso 1.0 2 calc R
H131 H 0.6877 0.6666 0.0682 0.0921 Uiso 1.0 2 calc R
H132 H 0.5176 0.6774 0.0345 0.1184 Uiso 1.0 2 calc R
H133 H 0.3942 0.6838 0.1130 0.0480 Uiso 1.0 2 calc R
H134 H 0.4563 0.6962 0.2247 0.0423 Uiso 1.0 2 calc R

loop_
_atom_site_aniso_label
_atom_site_aniso_U_11
_atom_site_aniso_U_22
_atom_site_aniso_U_33
_atom_site_aniso_U_23
_atom_site_aniso_U_13
_atom_site_aniso_U_12
Ru1 0.0230(3) 0.0177(3) 0.0159(3) 0.0011(3) 0.0028(2) 0.0016(3)
Ru71 0.0251(3) 0.0240(3) 0.0198(3) -0.0007(3) 0.0023(2) -0.0009(3)
Cl1 0.0306(10) 0.0255(10) 0.0162(9) 0.0015(8) 0.0051(7) -0.0045(8)
Cl2 0.0383(12) 0.0385(12) 0.0239(10) -0.0005(9) 0.0040(8) 0.0056(10)
Cl71 0.0345(11) 0.0327(11) 0.0226(10) -0.0084(9) 0.0034(8) 0.0058(9)
Cl72 0.0235(9) 0.0265(10) 0.0150(8) -0.0019(7) 0.0056(7) 0.0008(8)
P1 0.0271(11) 0.0242(11) 0.0216(10) -0.0022(9) 0.0026(8) 0.0048(9)
P71 0.0294(11) 0.0245(11) 0.0178(10) 0.0031(8) 0.0028(8) 0.0053(9)
N2 0.0200(14) 0.0200(15) 0.0200(15) 0.0000(9) 0.0024(9) 0.0000(9)
N5 0.0300(16) 0.0300(16) 0.0300(16) 0.0000(9) 0.0036(9) 0.0000(9)
N72 0.015(3) 0.030(4) 0.061(5) 0.013(4) 0.002(3) -0.006(3)
N75 0.0200(14) 0.0200(14) 0.0200(14) 0.0000(9) 0.0024(9) 0.0000(9)
C1 0.0200(16) 0.0200(16) 0.0200(16) 0.0000(9) 0.0024(9) 0.0000(9)
C3 0.030(5) 0.030(5) 0.030(5) 0.000(4) 0.004(4) 0.000(4)
C4 0.023(4) 0.052(6) 0.020(4) 0.004(4) 0.006(3) 0.024(4)
C6 0.021(4) 0.028(4) 0.042(5) 0.023(4) 0.012(4) -0.004(3)
C7 0.019(4) 0.022(4) 0.029(4) -0.004(3) -0.007(3) -0.013(3)
C8 0.013(4) 0.043(5) 0.032(4) 0.006(4) -0.002(3) 0.004(4)
C9 0.026(5) 0.018(5) 0.074(7) -0.005(4) 0.020(5) 0.000(4)
C10 0.036(5) 0.042(6) 0.058(6) -0.028(5) -0.011(5) -0.020(4)
C11 0.0200(16) 0.0200(16) 0.0200(16) 0.0000(9) 0.0024(9) 0.0000(9)
C12 0.031(4) 0.024(5) 0.041(5) 0.020(4) 0.005(3) -0.001(4)
C13 0.014(4) 0.052(6) 0.061(6) -0.005(5) 0.005(4) -0.007(4)
C14 0.080(7) 0.034(6) 0.016(4) 0.000(4) 0.011(4) -0.025(5)
C15 0.042(5) 0.062(6) 0.014(4) -0.009(4) -0.001(4) -0.015(5)
C16 0.0400(19) 0.0400(19) 0.0400(19) 0.0000(10) 0.0048(10) 0.0000(10)
C17 0.030(5) 0.052(6) 0.044(5) -0.002(5) -0.007(4) -0.010(4)
C18 0.022(4) 0.023(4) 0.034(5) 0.010(4) -0.002(3) 0.005(3)
C19 0.031(5) 0.023(5) 0.051(6) 0.006(4) 0.004(4) 0.014(4)
C20 0.028(4) 0.020(4) 0.018(4) -0.007(3) 0.012(3) -0.007(3)
C21 0.029(5) 0.065(7) 0.050(6) 0.016(5) -0.009(4) -0.008(5)
C22 0.039(5) 0.044(5) 0.024(4) 0.006(4) 0.004(4) -0.031(4)
C23 0.0200(16) 0.0200(16) 0.0200(16) 0.0000(9) 0.0024(9) 0.0000(9)
C24 0.039(5) 0.019(4) 0.019(4) -0.003(3) 0.001(3) -0.013(4)
C25 0.026(5) 0.056(6) 0.041(5) -0.013(5) -0.007(4) -0.008(4)
C26 0.070(6) 0.014(4) 0.028(5) 0.002(4) 0.016(4) -0.009(4)
C27 0.066(7) 0.064(7) 0.033(5) 0.011(5) 0.013(5) -0.026(6)
C28 0.0200(16) 0.0200(16) 0.0200(16) 0.0000(9) 0.0024(9) 0.0000(9)
C29 0.050(2) 0.050(2) 0.050(2) 0.0000(10) 0.0060(10) 0.0000(10)
C31 0.0200(16) 0.0200(16) 0.0200(16) 0.0000(9) 0.0024(9) 0.0000(9)
C32 0.0200(16) 0.0200(16) 0.0200(16) 0.0000(9) 0.0024(9) 0.0000(9)
C33 0.033(5) 0.032(5) 0.054(6) 0.019(4) 0.001(4) 0.008(4)
C34 0.066(7) 0.053(6) 0.024(5) -0.011(4) 0.007(4) 0.016(5)
C35 0.022(4) 0.023(4) 0.025(4) 0.004(3) -0.006(3) -0.005(3)
C36 0.035(5) 0.061(6) 0.026(5) -0.006(4) -0.001(4) -0.003(5)
C37 0.0200(16) 0.0200(16) 0.0200(16) 0.0000(9) 0.0024(9) 0.0000(9)
C38 0.0300(18) 0.0300(18) 0.0300(18) 0.0000(9) 0.0036(10) 0.0000(9)
C39 0.003(3) 0.016(4) 0.065(6) 0.001(4) -0.001(3) 0.001(3)
C40 0.007(4) 0.043(5) 0.026(4) -0.004(4) -0.008(3) 0.002(3)
C41 0.026(5) 0.055(6) 0.036(5) 0.021(4) -0.006(4) 0.016(4)
C42 0.030(4) 0.030(5) 0.030(4) 0.000(4) 0.004(4) 0.000(4)
C43 0.0200(16) 0.0200(16) 0.0200(16) 0.0000(9) 0.0024(9) 0.0000(9)
C44 0.050(6) 0.062(7) 0.045(6) 0.029(5) -0.020(5) -0.007(5)
C45 0.028(5) 0.063(6) 0.012(4) 0.009(4) 0.004(3) -0.007(4)
C47 0.041(5) 0.038(5) 0.020(4) 0.019(4) 0.008(4) 0.001(4)
C48 0.064(7) 0.046(6) 0.050(6) 0.000(5) 0.031(5) 0.013(5)
C49 0.010(3) 0.025(4) 0.022(4) 0.004(3) 0.004(3) 0.003(3)
C50 0.024(4) 0.023(4) 0.039(5) -0.007(4) -0.007(4) -0.013(3)
C51 0.046(6) 0.055(6) 0.037(5) -0.008(5) 0.012(4) 0.015(5)
C52 0.029(4) 0.009(4) 0.038(5) 0.009(3) 0.004(4) 0.001(3)
C53 0.0200(16) 0.0200(16) 0.0200(16) 0.0000(9) 0.0024(9) 0.0000(9)
C54 0.024(4) 0.030(5) 0.052(6) -0.006(4) -0.010(4) 0.005(4)
C55 0.010(4) 0.039(5) 0.034(4) -0.003(4) 0.009(3) 0.012(3)
C56 0.0200(16) 0.0200(16) 0.0200(16) 0.0000(9) 0.0024(9) 0.0000(9)
C57 0.028(5) 0.058(7) 0.114(10) -0.051(7) 0.039(6) -0.006(5)
C58 0.033(5) 0.037(6) 0.090(8) -0.010(5) 0.037(5) -0.005(4)
C59 0.060(6) 0.013(4) 0.038(5) -0.007(4) 0.019(4) -0.003(4)
C60 0.057(6) 0.029(5) 0.025(4) 0.011(4) 0.008(4) 0.021(4)
C61 0.076(7) 0.028(5) 0.021(4) -0.007(4) -0.003(4) 0.023(5)
C62 0.080(7) 0.035(5) 0.020(4) -0.012(4) -0.010(5) 0.028(5)
C63 0.089(9) 0.037(6) 0.071(8) -0.016(6) -0.010(7) 0.016(6)
C64 0.036(5) 0.072(7) 0.015(4) -0.006(4) -0.011(4) 0.032(5)
C71 0.041(5) 0.029(4) 0.007(3) 0.006(3) 0.011(3) 0.009(4)
C73 0.0200(16) 0.0200(16) 0.0200(16) 0.0000(9) 0.0024(9) 0.0000(9)
C74 0.042(5) 0.017(4) 0.035(5) 0.014(4) -0.008(4) -0.014(4)
C76 0.0200(16) 0.0200(16) 0.0200(16) 0.0000(9) 0.0024(9) 0.0000(9)
C77 0.031(5) 0.041(5) 0.030(5) 0.012(4) 0.020(4) 0.013(4)
C78 0.0300(17) 0.0300(18) 0.0300(18) 0.0000(9) 0.0036(10) 0.0000(9)
C79 0.058(6) 0.019(4) 0.028(5) 0.004(4) 0.004(4) -0.002(4)
C80 0.026(4) 0.014(4) 0.023(4) 0.000(3) 0.008(3) 0.001(3)
C81 0.029(5) 0.029(5) 0.052(6) 0.012(4) 0.012(4) -0.021(4)
C82 0.0300(17) 0.0300(18) 0.0300(18) 0.0000(10) 0.0036(9) 0.0000(9)
C83 0.068(7) 0.027(5) 0.054(6) -0.017(5) 0.035(5) 0.004(5)
C84 0.038(5) 0.073(8) 0.037(5) -0.011(5) 0.015(4) -0.021(5)
C85 0.037(5) 0.031(5) 0.031(5) -0.008(4) 0.018(4) -0.002(4)
C86 0.066(7) 0.060(7) 0.050(6) 0.014(5) 0.032(5) 0.007(6)
C87 0.062(7) 0.090(8) 0.027(5) -0.030(5) 0.027(5) -0.002(6)
C88 0.025(4) 0.019(4) 0.015(4) -0.001(3) 0.007(3) -0.007(3)
C89 0.0300(17) 0.0300(18) 0.0300(18) 0.0000(9) 0.0036(10) 0.0000(9)
C90 0.041(5) 0.021(5) 0.051(6) 0.014(4) 0.007(4) 0.003(4)
C91 0.0200(16) 0.0200(16) 0.0200(16) 0.0000(9) 0.0024(9) 0.0000(9)
C92 0.058(6) 0.009(4) 0.040(5) -0.009(4) -0.006(4) 0.011(4)
C93 0.058(7) 0.041(6) 0.052(7) 0.014(5) -0.005(5) -0.014(5)
C94 0.033(5) 0.030(5) 0.037(5) 0.004(4) 0.006(4) 0.006(4)
C95 0.035(5) 0.023(4) 0.024(4) -0.001(3) 0.000(3) 0.016(4)
C96 0.027(4) 0.056(6) 0.018(4) 0.007(4) -0.003(3) 0.027(4)
C97 0.0200(16) 0.0200(16) 0.0200(16) 0.0000(9) 0.0024(9) 0.0000(9)
C98 0.096(9) 0.041(6) 0.046(6) -0.013(5) 0.022(6) 0.004(6)
C99 0.064(7) 0.045(6) 0.049(6) 0.007(5) 0.019(5) 0.027(5)
C101 0.0300(17) 0.0300(18) 0.0300(18) 0.0000(9) 0.0036(9) 0.0000(9)
C102 0.065(6) 0.026(5) 0.020(4) 0.002(3) 0.024(4) 0.008(4)
C103 0.0200(16) 0.0200(16) 0.0200(16) 0.0000(9) 0.0024(9) 0.0000(9)
C104 0.0200(16) 0.0200(16) 0.0200(16) 0.0000(9) 0.0024(9) 0.0000(9)
C105 0.024(4) 0.055(6) 0.013(4) -0.011(4) 0.012(3) -0.010(4)
C106 0.026(4) 0.015(4) 0.030(4) -0.015(3) -0.003(3) 0.001(3)
C107 0.014(4) 0.033(5) 0.068(7) 0.001(5) 0.010(4) -0.006(4)
C108 0.018(4) 0.014(4) 0.025(4) -0.004(3) 0.011(3) -0.010(3)
C109 0.0200(16) 0.0200(16) 0.0200(16) 0.0000(9) 0.0024(9) 0.0000(9)
C110 0.045(5) 0.038(5) 0.017(4) 0.009(4) 0.010(4) -0.008(4)
C111 0.031(4) 0.033(5) 0.020(4) -0.005(3) 0.016(3) -0.015(4)
C112 0.0300(17) 0.0300(18) 0.0300(18) 0.0000(9) 0.0036(10) 0.0000(9)
C113 0.051(6) 0.078(7) 0.018(4) 0.015(5) 0.011(4) 0.019(5)
C114 0.023(4) 0.045(6) 0.062(6) -0.004(5) 0.023(4) -0.021(4)
C115 0.045(6) 0.020(5) 0.068(7) 0.005(4) 0.010(5) -0.007(4)
C117 0.019(4) 0.007(4) 0.045(5) -0.008(3) 0.003(4) 0.006(3)
C118 0.008(3) 0.026(4) 0.032(4) 0.007(4) -0.007(3) 0.002(3)
C119 0.044(6) 0.038(6) 0.067(7) 0.009(5) 0.015(5) 0.002(5)
C120 0.018(4) 0.033(5) 0.047(6) 0.010(4) -0.001(4) 0.008(4)
C121 0.0300(17) 0.0300(18) 0.0300(18) 0.0000(9) 0.0036(10) 0.0000(9)
C122 0.055(6) 0.029(5) 0.044(6) 0.001(4) 0.004(5) 0.004(5)
C123 0.025(4) 0.052(6) 0.038(5) 0.011(4) 0.012(4) 0.020(4)
C124 0.0200(16) 0.0200(16) 0.0200(16) 0.0000(9) 0.0024(9) 0.0000(9)
C125 0.043(6) 0.035(6) 0.064(7) 0.007(5) 0.012(5) -0.011(5)
C126 0.048(6) 0.040(6) 0.065(7) -0.021(5) -0.007(5) 0.003(5)
C127 0.063(7) 0.016(5) 0.110(10) -0.029(6) 0.034(7) -0.013(5)
C128 0.061(7) 0.019(5) 0.072(7) -0.021(5) 0.024(6) -0.012(4)
C129 0.0200(16) 0.0200(16) 0.0200(16) 0.0000(9) 0.0024(9) 0.0000(9)
C130 0.049(5) 0.038(5) 0.022(4) 0.004(4) 0.009(4) 0.016(4)
C131 0.163(13) 0.047(7) 0.027(6) 0.017(5) 0.037(7) 0.030(8)
C132 0.194(17) 0.052(8) 0.040(7) -0.001(6) -0.027(9) 0.042(10)
C133 0.0400(19) 0.0400(19) 0.0400(19) 0.0000(10) 0.0048(10) 0.0000(10)
C134 0.062(6) 0.009(4) 0.032(5) -0.004(4) -0.006(4) -0.001(4)

loop_
_atom_type_symbol
_atom_type_description
_atom_type_scat_dispersion_real
_atom_type_scat_dispersion_imag
_atom_type_scat_source
C C 0.0033 0.0016
;
International Tables for Crystallography
(1992, Vol. C, Tables 4.2.6.8 and 6.1.1.4)
;
Cl Cl 0.1484 0.1585
;
International Tables for Crystallography
(1992, Vol. C, Tables 4.2.6.8 and 6.1.1.4)
;
N N 0.0061 0.0033
;
International Tables for Crystallography
(1992, Vol. C, Tables 4.2.6.8 and 6.1.1.4)
;
P P 0.1023 0.0942
;
International Tables for Crystallography
(1992, Vol. C, Tables 4.2.6.8 and 6.1.1.4)
;
Ru Ru -1.2594 0.8363
;
International Tables for Crystallography
(1992, Vol. C, Tables 4.2.6.8 and 6.1.1.4)
;
H H 0.0000 0.0000
;
International Tables for Crystallography
(1992, Vol. C, Table 6.1.1.4)
;

loop_
_geom_angle_atom_site_label_1
_geom_angle_atom_site_label_2
_geom_angle_atom_site_label_3
_geom_angle
_geom_angle_publ_flag
Cl1 Ru1 Cl2 166.56(8) yes
Cl1 Ru1 P1 88.02(7) yes
Cl1 Ru1 C1 90.5(2) yes
Cl1 Ru1 C31 95.6(3) yes
Cl2 Ru1 P1 93.77(8) yes
Cl2 Ru1 C1 84.1(3) yes
Cl2 Ru1 C31 97.6(3) yes
P1 Ru1 C1 164.3(2) yes
P1 Ru1 C31 93.3(3) yes
C1 Ru1 C31 102.4(3) yes
Cl71 Ru71 Cl72 168.25(7) yes
Cl71 Ru71 P71 89.01(7) yes
Cl71 Ru71 C71 89.2(2) yes
Cl71 Ru71 C101 93.6(3) yes
Cl72 Ru71 P71 93.09(7) yes
Cl72 Ru71 C71 85.5(2) yes
Cl72 Ru71 C101 97.9(3) yes
P71 Ru71 C71 163.1(3) yes
P71 Ru71 C101 92.2(3) yes
C71 Ru71 C101 104.7(4) yes
Ru1 P1 C47 110.7(3) yes
Ru1 P1 C53 115.8(3) yes
Ru1 P1 C59 123.1(3) yes
C47 P1 C53 102.1(4) yes
C47 P1 C59 99.9(4) yes
C53 P1 C59 102.3(4) yes
Ru71 P71 C117 108.3(3) yes
Ru71 P71 C123 111.3(3) yes
Ru71 P71 C129 120.1(3) yes
C117 P71 C123 104.1(4) yes
C117 P71 C129 105.6(4) yes
C123 P71 C129 106.3(4) yes
C1 N2 C3 110.2(6) yes
C1 N2 C6 129.0(6) yes
C3 N2 C6 120.7(6) yes
C1 N5 C4 108.5(7) yes
C1 N5 C18 129.5(7) yes
C4 N5 C18 121.8(7) yes
C71 N72 C73 111.6(7) yes
C71 N72 C76 120.2(7) yes
C73 N72 C76 128.0(7) yes
C71 N75 C74 114.3(7) yes
C71 N75 C88 126.7(6) yes
C74 N75 C88 118.9(6) yes
Ru1 C1 N2 120.9(5) yes
Ru1 C1 N5 132.6(6) yes
N2 C1 N5 106.1(6) yes
N2 C3 C4 105.9(7) yes
N5 C4 C3 109.2(8) yes
N2 C6 C7 116.4(7) yes
N2 C6 C11 120.2(8) yes
C7 C6 C11 123.4(8) yes
C6 C7 C8 114.8(7) yes
C6 C7 C12 122.7(7) yes
C8 C7 C12 121.3(8) yes
C7 C8 C9 123.2(8) yes
C8 C9 C10 119.2(8) yes
C9 C10 C11 123.1(9) yes
C6 C11 C10 116.1(8) yes
C6 C11 C15 120.8(8) yes
C10 C11 C15 122.8(8) yes
C7 C12 C13 112.2(7) yes
C7 C12 C14 109.0(7) yes
C13 C12 C14 109.9(8) yes
C11 C15 C16 107.4(7) yes
C11 C15 C17 113.7(8) yes
C16 C15 C17 109.9(7) yes
N5 C18 C19 116.8(7) yes
N5 C18 C23 119.7(8) yes
C19 C18 C23 123.3(7) yes
C18 C19 C20 115.7(8) yes
C18 C19 C24 120.6(7) yes
C20 C19 C24 123.6(8) yes
C19 C20 C21 119.0(8) yes
C20 C21 C22 126.9(9) yes
C21 C22 C23 117.9(8) yes
C18 C23 C22 117.2(8) yes
C18 C23 C27 121.1(8) yes
C22 C23 C27 121.5(8) yes
C19 C24 C25 113.3(7) yes
C19 C24 C26 112.3(7) yes
C25 C24 C26 106.2(7) yes
C23 C27 C28 115.0(8) yes
C23 C27 C29 108.6(8) yes
C28 C27 C29 110.2(8) yes
Ru1 C31 C32 125.6(5) yes
Ru1 C31 C39 128.5(6) yes
C32 C31 C39 105.5(6) yes
C31 C32 C33 109.4(7) yes
C32 C33 C34 111.8(9) yes
C32 C33 C40 120.9(8) yes
C34 C33 C40 127.2(8) yes
C33 C34 C35 135.1(10) yes
C33 C34 C39 106.9(8) yes
C35 C34 C39 117.9(8) yes
C34 C35 C36 123.6(8) yes
C35 C36 C37 115.7(8) yes
C36 C37 C38 128.4(8) yes
C37 C38 C39 117.7(8) yes
C31 C39 C34 106.4(8) yes
C31 C39 C38 136.9(7) yes
C34 C39 C38 116.7(7) yes
C33 C40 C41 124.0(8) yes
C33 C40 C45 118.3(8) yes
C41 C40 C45 117.6(8) yes
C40 C41 C42 122.8(9) yes
C41 C42 C43 120.7(8) yes
C42 C43 C44 117.6(8) yes
C43 C44 C45 121.1(10) yes
C40 C45 C44 120.1(9) yes
P1 C47 C48 125.5(7) yes
P1 C47 C52 114.6(6) yes
C48 C47 C52 119.8(8) yes
C47 C48 C49 125.0(9) yes
C48 C49 C50 117.1(8) yes
C49 C50 C51 120.5(8) yes
C50 C51 C52 123.7(8) yes
C47 C52 C51 113.2(8) yes
P1 C53 C54 124.2(6) yes
P1 C53 C58 124.8(7) yes
C54 C53 C58 110.7(8) yes
C53 C54 C55 130.7(8) yes
C54 C55 C56 114.2(8) yes
C55 C56 C57 122.0(8) yes
C56 C57 C58 119.7(10) yes
C53 C58 C57 122.3(9) yes
P1 C59 C60 121.6(7) yes
P1 C59 C64 123.6(8) yes
C60 C59 C64 114.6(8) yes
C59 C60 C61 130.0(10) yes
C60 C61 C62 110.8(9) yes
C61 C62 C63 122.6(9) yes
C62 C63 C64 117.4(11) yes
C59 C64 C63 124.5(10) yes
Ru71 C71 N72 125.4(6) yes
Ru71 C71 N75 133.2(6) yes
N72 C71 N75 100.4(7) yes
N72 C73 C74 109.9(7) yes
N75 C74 C73 103.8(7) yes
N72 C76 C77 120.8(7) yes
N72 C76 C81 117.5(7) yes
C77 C76 C81 120.7(8) yes
C76 C77 C78 119.3(8) yes
C76 C77 C82 121.9(8) yes
C78 C77 C82 118.7(8) yes
C77 C78 C79 119.0(8) yes
C78 C79 C80 121.9(8) yes
C79 C80 C81 118.3(8) yes
C76 C81 C80 119.8(8) yes
C76 C81 C85 122.8(8) yes
C80 C81 C85 117.0(8) yes
C77 C82 C83 108.4(7) yes
C77 C82 C84 115.0(8) yes
C83 C82 C84 109.1(8) yes
C81 C85 C86 106.8(7) yes
C81 C85 C87 113.9(7) yes
C86 C85 C87 111.1(7) yes
N75 C88 C89 118.6(7) yes
N75 C88 C93 119.3(8) yes
C89 C88 C93 122.0(8) yes
C88 C89 C90 117.8(8) yes
C88 C89 C94 124.1(8) yes
C90 C89 C94 118.1(8) yes
C89 C90 C91 122.8(9) yes
C90 C91 C92 115.0(8) yes
C91 C92 C93 123.9(9) yes
C88 C93 C92 118.2(10) yes
C88 C93 C97 122.6(9) yes
C92 C93 C97 118.9(9) yes
C89 C94 C95 111.6(7) yes
C89 C94 C96 115.7(7) yes
C95 C94 C96 109.1(7) yes
C93 C97 C98 108.4(7) yes
C93 C97 C99 115.1(7) yes
C98 C97 C99 109.0(7) yes
Ru71 C101 C102 127.7(6) yes
Ru71 C101 C109 131.8(6) yes
C102 C101 C109 100.4(7) yes
C101 C102 C103 115.3(7) yes
C102 C103 C104 105.6(7) yes
C102 C103 C110 131.5(8) yes
C104 C103 C110 122.6(7) yes
C103 C104 C105 126.5(7) yes
C103 C104 C109 110.3(7) yes
C105 C104 C109 123.1(7) yes
C104 C105 C106 113.6(7) yes
C105 C106 C107 125.8(7) yes
C106 C107 C108 112.0(8) yes
C107 C108 C109 120.7(7) yes
C101 C109 C104 108.2(7) yes
C101 C109 C108 127.1(7) yes
C104 C109 C108 124.7(7) yes
C103 C110 C111 117.0(8) yes
C103 C110 C115 124.2(9) yes
C111 C110 C115 118.5(9) yes
C110 C111 C112 120.1(8) yes
C111 C112 C113 118.7(8) yes
C112 C113 C114 120.2(9) yes
C113 C114 C115 121.4(9) yes
C110 C115 C114 121.0(9) yes
P71 C117 C118 122.3(6) yes
P71 C117 C122 122.1(7) yes
C118 C117 C122 115.1(7) yes
C117 C118 C119 113.3(8) yes
C118 C119 C120 128.7(10) yes
C119 C120 C121 115.4(9) yes
C120 C121 C122 117.6(8) yes
C117 C122 C121 129.8(9) yes
P71 C123 C124 113.7(7) yes
P71 C123 C128 119.4(8) yes
C124 C123 C128 126.8(9) yes
C123 C124 C125 110.9(8) yes
C124 C125 C126 126.1(9) yes
C125 C126 C127 117.0(11) yes
C126 C127 C128 120.0(9) yes
C123 C128 C127 118.5(9) yes
P71 C129 C130 115.6(6) yes
P71 C129 C134 121.0(6) yes
C130 C129 C134 123.1(7) yes
C129 C130 C131 110.4(10) yes
C130 C131 C132 132.1(13) yes
C131 C132 C133 115.6(11) yes
C132 C133 C134 123.1(10) yes
C129 C134 C133 115.5(8) yes
N2 C3 H3 127.038 no
C4 C3 H3 127.050 no
N5 C4 H4 125.410 no
C3 C4 H4 125.404 no
C7 C8 H8 118.390 no
C9 C8 H8 118.395 no
C8 C9 H9 120.387 no
C10 C9 H9 120.379 no
C9 C10 H10 118.473 no
C11 C10 H10 118.476 no
C7 C12 H12 108.555 no
C13 C12 H12 108.555 no
C14 C12 H12 108.561 no
C12 C13 H13A 109.469 no
C12 C13 H13B 109.469 no
C12 C13 H13C 109.472 no
H13A C13 H13B 109.468 no
H13A C13 H13C 109.467 no
H13B C13 H13C 109.483 no
C12 C14 H14A 109.465 no
C12 C14 H14B 109.472 no
C12 C14 H14C 109.466 no
H14A C14 H14B 109.473 no
H14A C14 H14C 109.478 no
H14B C14 H14C 109.474 no
C11 C15 H15 108.568 no
C16 C15 H15 108.568 no
C17 C15 H15 108.576 no
C15 C16 H16A 109.468 no
C15 C16 H16B 109.470 no
C15 C16 H16C 109.469 no
H16A C16 H16B 109.479 no
H16A C16 H16C 109.479 no
H16B C16 H16C 109.463 no
C15 C17 H17A 109.472 no
C15 C17 H17B 109.474 no
C15 C17 H17C 109.469 no
H17A C17 H17B 109.467 no
H17A C17 H17C 109.476 no
H17B C17 H17C 109.469 no
C19 C20 H20 120.485 no
C21 C20 H20 120.492 no
C20 C21 H21 116.569 no
C22 C21 H21 116.578 no
C21 C22 H22 121.070 no
C23 C22 H22 121.060 no
C19 C24 H24 108.274 no
C25 C24 H24 108.279 no
C26 C24 H24 108.278 no
C24 C25 H25A 109.471 no
C24 C25 H25B 109.472 no
C24 C25 H25C 109.468 no
H25A C25 H25B 109.472 no
H25A C25 H25C 109.468 no
H25B C25 H25C 109.475 no
C24 C26 H26A 109.469 no
C24 C26 H26B 109.473 no
C24 C26 H26C 109.476 no
H26A C26 H26B 109.470 no
H26A C26 H26C 109.472 no
H26B C26 H26C 109.468 no
C23 C27 H27 107.589 no
C28 C27 H27 107.589 no
C29 C27 H27 107.588 no
C27 C28 H28A 109.474 no
C27 C28 H28B 109.472 no
C27 C28 H28C 109.476 no
H28A C28 H28B 109.469 no
H28A C28 H28C 109.468 no
H28B C28 H28C 109.468 no
C27 C29 H29A 109.475 no
C27 C29 H29B 109.475 no
C27 C29 H29C 109.475 no
H29A C29 H29B 109.465 no
H29A C29 H29C 109.465 no
H29B C29 H29C 109.473 no
C31 C32 H32 125.301 no
C33 C32 H32 125.304 no
C34 C35 H35 118.210 no
C36 C35 H35 118.200 no
C35 C36 H36 122.174 no
C37 C36 H36 122.167 no
C36 C37 H37 115.788 no
C38 C37 H37 115.785 no
C37 C38 H38 121.168 no
C39 C38 H38 121.158 no
C40 C41 H41 118.612 no
C42 C41 H41 118.621 no
C41 C42 H42 119.633 no
C43 C42 H42 119.639 no
C42 C43 H43 121.201 no
C44 C43 H43 121.202 no
C43 C44 H44 119.467 no
C45 C44 H44 119.465 no
C40 C45 H45 119.957 no
C44 C45 H45 119.967 no
C47 C48 H48 117.476 no
C49 C48 H48 117.478 no
C48 C49 H49 121.430 no
C50 C49 H49 121.429 no
C49 C50 H50 119.748 no
C51 C50 H50 119.750 no
C50 C51 H51 118.145 no
C52 C51 H51 118.149 no
C47 C52 H52 123.404 no
C51 C52 H52 123.406 no
C53 C54 H54 114.652 no
C55 C54 H54 114.650 no
C54 C55 H55 122.926 no
C56 C55 H55 122.923 no
C55 C56 H56 119.020 no
C57 C56 H56 119.023 no
C56 C57 H57 120.130 no
C58 C57 H57 120.123 no
C53 C58 H58 118.872 no
C57 C58 H58 118.872 no
C59 C60 H60 114.978 no
C61 C60 H60 114.975 no
C60 C61 H61 124.604 no
C62 C61 H61 124.614 no
C61 C62 H62 118.714 no
C63 C62 H62 118.709 no
C62 C63 H63 121.312 no
C64 C63 H63 121.316 no
C59 C64 H64 117.761 no
C63 C64 H64 117.755 no
N72 C73 H73 125.070 no
C74 C73 H73 125.062 no
N75 C74 H74 128.093 no
C73 C74 H74 128.098 no
C77 C78 H78 120.512 no
C79 C78 H78 120.518 no
C78 C79 H79 119.024 no
C80 C79 H79 119.031 no
C79 C80 H80 120.837 no
C81 C80 H80 120.838 no
C77 C82 H82 108.044 no
C83 C82 H82 108.043 no
C84 C82 H82 108.040 no
C82 C83 H83A 109.472 no
C82 C83 H83B 109.472 no
C82 C83 H83C 109.470 no
H83A C83 H83B 109.472 no
H83A C83 H83C 109.474 no
H83B C83 H83C 109.466 no
C82 C84 H84A 109.468 no
C82 C84 H84B 109.468 no
C82 C84 H84C 109.471 no
H84A C84 H84B 109.475 no
H84A C84 H84C 109.473 no
H84B C84 H84C 109.473 no
C81 C85 H85 108.301 no
C86 C85 H85 108.292 no
C87 C85 H85 108.295 no
C85 C86 H86A 109.469 no
C85 C86 H86B 109.475 no
C85 C86 H86C 109.473 no
H86A C86 H86B 109.469 no
H86A C86 H86C 109.471 no
H86B C86 H86C 109.470 no
C85 C87 H87A 109.477 no
C85 C87 H87B 109.470 no
C85 C87 H87C 109.471 no
H87A C87 H87B 109.468 no
H87A C87 H87C 109.471 no
H87B C87 H87C 109.470 no
C89 C90 H90 118.592 no
C91 C90 H90 118.595 no
C90 C91 H91 122.497 no
C92 C91 H91 122.494 no
C91 C92 H92 118.034 no
C93 C92 H92 118.022 no
C89 C94 H94 106.646 no
C95 C94 H94 106.643 no
C96 C94 H94 106.641 no
C94 C95 H95A 109.470 no
C94 C95 H95B 109.473 no
C94 C95 H95C 109.471 no
H95A C95 H95B 109.466 no
H95A C95 H95C 109.474 no
H95B C95 H95C 109.473 no
C94 C96 H96A 109.467 no
C94 C96 H96B 109.474 no
C94 C96 H96C 109.467 no
H96A C96 H96B 109.473 no
H96A C96 H96C 109.479 no
H96B C96 H96C 109.468 no
C93 C97 H97 108.053 no
C98 C97 H97 108.050 no
C99 C97 H97 108.046 no
C97 C98 H98A 109.470 no
C97 C98 H98B 109.469 no
C97 C98 H98C 109.473 no
H98A C98 H98B 109.468 no
H98A C98 H98C 109.470 no
H98B C98 H98C 109.477 no
C97 C99 H99A 109.466 no
C97 C99 H99B 109.468 no
C97 C99 H99C 109.474 no
H99A C99 H99B 109.473 no
H99A C99 H99C 109.476 no
H99B C99 H99C 109.470 no
C101 C102 H102 122.326 no
C103 C102 H102 122.332 no
C104 C105 H105 123.208 no
C106 C105 H105 123.207 no
C105 C106 H106 117.080 no
C107 C106 H106 117.075 no
C106 C107 H107 123.988 no
C108 C107 H107 123.992 no
C107 C108 H108 119.650 no
C109 C108 H108 119.651 no
C110 C111 H111 119.962 no
C112 C111 H111 119.952 no
C111 C112 H112 120.651 no
C113 C112 H112 120.643 no
C112 C113 H113 119.908 no
C114 C113 H113 119.900 no
C113 C114 H114 119.297 no
C115 C114 H114 119.290 no
C110 C115 H115 119.508 no
C114 C115 H115 119.511 no
C117 C118 H118 123.349 no
C119 C118 H118 123.363 no
C118 C119 H119 115.679 no
C120 C119 H119 115.665 no
C119 C120 H120 122.304 no
C121 C120 H120 122.316 no
C120 C121 H121 121.221 no
C122 C121 H121 121.227 no
C117 C122 H122 115.096 no
C121 C122 H122 115.102 no
C123 C124 H124 124.522 no
C125 C124 H124 124.528 no
C124 C125 H125 116.974 no
C126 C125 H125 116.967 no
C125 C126 H126 121.508 no
C127 C126 H126 121.499 no
C126 C127 H127 119.974 no
C128 C127 H127 119.977 no
C123 C128 H128 120.766 no
C127 C128 H128 120.774 no
C129 C130 H130 124.790 no
C131 C130 H130 124.786 no
C130 C131 H131 113.942 no
C132 C131 H131 113.949 no
C131 C132 H132 122.192 no
C133 C132 H132 122.195 no
C132 C133 H133 118.449 no
C134 C133 H133 118.457 no
C129 C134 H134 122.256 no
C133 C134 H134 122.259 no

loop_
_geom_bond_atom_site_label_1
_geom_bond_atom_site_label_2
_geom_bond_distance
_geom_bond_publ_flag
Ru1 Cl1 2.3873(19) yes
Ru1 Cl2 2.364(3) yes
Ru1 P1 2.375(2) yes
Ru1 C1 2.094(7) yes
Ru1 C31 1.808(8) yes
Ru71 Cl71 2.390(2) yes
Ru71 Cl72 2.3777(19) yes
Ru71 P71 2.415(2) yes
Ru71 C71 2.118(8) yes
Ru71 C101 1.882(9) yes
P1 C47 1.869(9) yes
P1 C53 1.752(8) yes
P1 C59 1.877(9) yes
P71 C117 1.812(8) yes
P71 C123 1.911(10) yes
P71 C129 1.786(8) yes
N2 C1 1.373(10) yes
N2 C3 1.389(10) yes
N2 C6 1.470(10) yes
N5 C1 1.345(10) yes
N5 C4 1.402(10) yes
N5 C18 1.426(11) yes
N72 C71 1.388(11) yes
N72 C73 1.343(10) yes
N72 C76 1.431(10) yes
N75 C71 1.369(10) yes
N75 C74 1.375(10) yes
N75 C88 1.471(10) yes
C3 C4 1.330(13) yes
C6 C7 1.434(12) yes
C6 C11 1.401(12) yes
C7 C8 1.349(12) yes
C7 C12 1.538(12) yes
C8 C9 1.369(13) yes
C9 C10 1.373(15) yes
C10 C11 1.336(13) yes
C11 C15 1.524(11) yes
C12 C13 1.516(11) yes
C12 C14 1.572(12) yes
C15 C16 1.524(12) yes
C15 C17 1.430(14) yes
C18 C19 1.503(13) yes
C18 C23 1.362(11) yes
C19 C20 1.356(12) yes
C19 C24 1.513(12) yes
C20 C21 1.371(12) yes
C21 C22 1.347(14) yes
C22 C23 1.424(12) yes
C23 C27 1.489(13) yes
C24 C25 1.510(11) yes
C24 C26 1.516(13) yes
C27 C28 1.445(13) yes
C27 C29 1.585(14) yes
C31 C32 1.496(11) yes
C31 C39 1.546(11) yes
C32 C33 1.386(11) yes
C33 C34 1.471(14) yes
C33 C40 1.505(13) yes
C34 C35 1.378(12) yes
C34 C39 1.487(13) yes
C35 C36 1.359(12) yes
C36 C37 1.317(12) yes
C37 C38 1.360(11) yes
C38 C39 1.391(13) yes
C40 C41 1.331(13) yes
C40 C45 1.431(13) yes
C41 C42 1.382(13) yes
C42 C43 1.369(11) yes
C43 C44 1.409(13) yes
C44 C45 1.357(14) yes
C47 C48 1.389(14) yes
C47 C52 1.430(11) yes
C48 C49 1.313(13) yes
C49 C50 1.346(11) yes
C50 C51 1.416(13) yes
C51 C52 1.370(13) yes
C53 C54 1.396(12) yes
C53 C58 1.406(12) yes
C54 C55 1.349(12) yes
C55 C56 1.378(11) yes
C56 C57 1.362(13) yes
C57 C58 1.401(16) yes
C59 C60 1.340(14) yes
C59 C64 1.336(13) yes
C60 C61 1.365(12) yes
C61 C62 1.448(15) yes
C62 C63 1.366(17) yes
C63 C64 1.373(14) yes
C73 C74 1.332(11) yes
C76 C77 1.387(12) yes
C76 C81 1.401(12) yes
C77 C78 1.439(12) yes
C77 C82 1.503(12) yes
C78 C79 1.393(12) yes
C79 C80 1.391(12) yes
C80 C81 1.439(12) yes
C81 C85 1.521(13) yes
C82 C83 1.541(13) yes
C82 C84 1.490(12) yes
C85 C86 1.581(13) yes
C85 C87 1.609(14) yes
C88 C89 1.335(12) yes
C88 C93 1.420(13) yes
C89 C90 1.427(12) yes
C89 C94 1.516(12) yes
C90 C91 1.393(11) yes
C91 C92 1.413(12) yes
C92 C93 1.342(14) yes
C93 C97 1.551(14) yes
C94 C95 1.554(11) yes
C94 C96 1.559(12) yes
C97 C98 1.607(13) yes
C97 C99 1.529(12) yes
C101 C102 1.468(13) yes
C101 C109 1.519(11) yes
C102 C103 1.283(12) yes
C103 C104 1.486(11) yes
C103 C110 1.453(12) yes
C104 C105 1.381(11) yes
C104 C109 1.336(11) yes
C105 C106 1.464(11) yes
C106 C107 1.448(12) yes
C107 C108 1.466(11) yes
C108 C109 1.351(11) yes
C110 C111 1.461(12) yes
C110 C115 1.359(13) yes
C111 C112 1.430(12) yes
C112 C113 1.409(14) yes
C113 C114 1.377(14) yes
C114 C115 1.421(14) yes
C117 C118 1.419(12) yes
C117 C122 1.355(12) yes
C118 C119 1.486(12) yes
C119 C120 1.336(14) yes
C120 C121 1.370(13) yes
C121 C122 1.387(12) yes
C123 C124 1.380(12) yes
C123 C128 1.323(13) yes
C124 C125 1.431(13) yes
C125 C126 1.363(14) yes
C126 C127 1.370(15) yes
C127 C128 1.412(16) yes
C129 C130 1.463(12) yes
C129 C134 1.452(12) yes
C130 C131 1.442(14) yes
C131 C132 1.27(3) yes
C132 C133 1.43(2) yes
C133 C134 1.430(13) yes
C3 H3 0.950 no
C4 H4 0.950 no
C8 H8 0.950 no
C9 H9 0.950 no
C10 H10 0.950 no
C12 H12 1.000 no
C13 H13A 0.980 no
C13 H13B 0.980 no
C13 H13C 0.980 no
C14 H14A 0.980 no
C14 H14B 0.980 no
C14 H14C 0.980 no
C15 H15 1.000 no
C16 H16A 0.980 no
C16 H16B 0.980 no
C16 H16C 0.980 no
C17 H17A 0.980 no
C17 H17B 0.980 no
C17 H17C 0.980 no
C20 H20 0.950 no
C21 H21 0.950 no
C22 H22 0.950 no
C24 H24 1.000 no
C25 H25A 0.980 no
C25 H25B 0.980 no
C25 H25C 0.980 no
C26 H26A 0.980 no
C26 H26B 0.980 no
C26 H26C 0.980 no
C27 H27 1.000 no
C28 H28A 0.980 no
C28 H28B 0.980 no
C28 H28C 0.980 no
C29 H29A 0.980 no
C29 H29B 0.980 no
C29 H29C 0.980 no
C32 H32 0.950 no
C35 H35 0.950 no
C36 H36 0.950 no
C37 H37 0.950 no
C38 H38 0.950 no
C41 H41 0.950 no
C42 H42 0.950 no
C43 H43 0.950 no
C44 H44 0.950 no
C45 H45 0.950 no
C48 H48 0.950 no
C49 H49 0.950 no
C50 H50 0.950 no
C51 H51 0.950 no
C52 H52 0.950 no
C54 H54 0.950 no
C55 H55 0.950 no
C56 H56 0.950 no
C57 H57 0.950 no
C58 H58 0.950 no
C60 H60 0.950 no
C61 H61 0.950 no
C62 H62 0.950 no
C63 H63 0.950 no
C64 H64 0.950 no
C73 H73 0.950 no
C74 H74 0.950 no
C78 H78 0.950 no
C79 H79 0.950 no
C80 H80 0.950 no
C82 H82 1.000 no
C83 H83A 0.980 no
C83 H83B 0.980 no
C83 H83C 0.980 no
C84 H84A 0.980 no
C84 H84B 0.980 no
C84 H84C 0.980 no
C85 H85 1.000 no
C86 H86A 0.980 no
C86 H86B 0.980 no
C86 H86C 0.980 no
C87 H87A 0.980 no
C87 H87B 0.980 no
C87 H87C 0.980 no
C90 H90 0.950 no
C91 H91 0.950 no
C92 H92 0.950 no
C94 H94 1.000 no
C95 H95A 0.980 no
C95 H95B 0.980 no
C95 H95C 0.980 no
C96 H96A 0.980 no
C96 H96B 0.980 no
C96 H96C 0.980 no
C97 H97 1.000 no
C98 H98A 0.980 no
C98 H98B 0.980 no
C98 H98C 0.980 no
C99 H99A 0.980 no
C99 H99B 0.980 no
C99 H99C 0.980 no
C102 H102 0.950 no
C105 H105 0.950 no
C106 H106 0.950 no
C107 H107 0.950 no
C108 H108 0.950 no
C111 H111 0.950 no
C112 H112 0.950 no
C113 H113 0.950 no
C114 H114 0.950 no
C115 H115 0.950 no
C118 H118 0.950 no
C119 H119 0.950 no
C120 H120 0.950 no
C121 H121 0.950 no
C122 H122 0.950 no
C124 H124 0.950 no
C125 H125 0.950 no
C126 H126 0.950 no
C127 H127 0.950 no
C128 H128 0.950 no
C130 H130 0.950 no
C131 H131 0.950 no
C132 H132 0.950 no
C133 H133 0.950 no
C134 H134 0.950 no

loop_
_geom_contact_atom_site_label_1
_geom_contact_atom_site_label_2
_geom_contact_distance
_geom_contact_publ_flag
_geom_contact_site_symmetry_2
Ru1 C6 3.451(8) no .
Ru71 C76 3.393(8) no .
Cl1 C15 3.524(9) no .
Cl1 C17 3.511(9) no .
Cl1 C32 3.200(8) no .
Cl1 C52 3.427(8) no .
Cl1 C53 3.406(7) no .
Cl2 N2 3.531(6) no .
Cl2 C12 3.345(8) no .
Cl2 C14 3.341(11) no .
Cl2 C38 3.268(9) no .
Cl2 C39 3.416(8) no .
Cl2 C60 3.459(9) no .
Cl71 C85 3.496(9) no .
Cl71 C87 3.457(10) no .
Cl71 C102 3.236(9) no .
Cl71 C122 3.575(10) no .
Cl71 C123 3.377(9) no .
Cl72 C82 3.324(8) no .
Cl72 C84 3.334(10) no .
Cl72 C108 3.204(7) no .
Cl72 C109 3.545(8) no .
Cl72 C130 3.292(9) no .
P1 C39 3.584(8) no .
N2 C12 2.934(11) no .
N2 C15 2.930(11) no .
N2 C16 3.538(11) no .
N2 C18 3.572(10) no .
N5 C24 2.923(11) no .
N5 C25 3.465(12) no .
N5 C27 2.838(12) no .
N5 C28 3.563(10) no .
N5 C31 3.481(10) no .
N72 C82 2.914(12) no .
N72 C85 2.885(12) no .
N72 C86 3.489(13) no .
N72 C88 3.565(10) no .
N75 C76 3.493(10) no .
N75 C94 2.896(11) no .
N75 C95 3.343(10) no .
N75 C97 2.976(9) no .
C1 C7 3.460(11) no .
C1 C11 3.401(10) no .
C1 C15 3.590(12) no .
C1 C19 3.390(12) no .
C1 C23 3.394(11) no .
C1 C24 3.448(11) no .
C1 C27 3.592(13) no .
C3 C7 3.291(12) no .
C3 C11 3.366(12) no .
C3 C12 3.373(12) no .
C3 C15 3.505(13) no .
C3 C16 3.541(12) no .
C3 C18 3.576(12) no .
C4 C6 3.566(13) no .
C4 C19 3.335(12) no .
C4 C23 3.289(11) no .
C4 C24 3.546(12) no .
C4 C25 3.482(13) no .
C4 C27 3.446(13) no .
C6 C9 2.705(12) no .
C6 C13 3.448(13) no .
C6 C16 3.261(12) no .
C7 C10 2.780(13) no .
C8 C11 2.771(12) no .
C8 C13 3.215(13) no .
C8 C14 2.966(12) no .
C9 C51 3.421(13) no .
C10 C16 3.245(14) no .
C10 C17 2.920(14) no .
C10 C51 3.452(13) no .
C10 C52 3.493(12) no .
C18 C21 2.677(13) no .
C18 C25 3.438(12) no .
C18 C28 3.356(11) no .
C18 C31 3.282(11) no .
C18 C32 3.190(11) no .
C19 C22 2.839(12) no .
C19 C32 3.118(11) no .
C20 C23 2.839(11) no .
C20 C25 3.416(11) no .
C20 C26 2.906(11) no .
C20 C32 3.440(10) no .
C21 C33 3.550(14) no .
C21 C45 3.479(12) no .
C22 C28 3.275(12) no .
C22 C29 2.934(14) no .
C23 C31 3.534(11) no .
C23 C32 3.599(11) no .
C24 C32 3.581(10) no .
C31 C54 3.417(11) no .
C32 C41 3.067(12) no .
C32 C54 3.491(11) no .
C34 C37 2.693(12) no .
C34 C45 3.205(14) no .
C35 C38 2.756(12) no .
C35 C40 3.365(11) no .
C35 C45 3.419(11) no .
C36 C39 2.832(12) no .
C38 C59 3.321(12) no .
C38 C60 3.569(12) no .
C38 C64 3.482(13) no .
C40 C43 2.803(11) no .
C41 C44 2.729(15) no .
C42 C45 2.745(12) no .
C47 C50 2.725(12) no .
C47 C58 3.021(14) no .
C47 C60 3.367(12) no .
C48 C51 2.666(14) no .
C48 C59 3.085(13) no .
C48 C60 3.226(13) no .
C49 C52 2.859(11) no .
C52 C53 3.467(11) no .
C52 C58 3.427(12) no .
C53 C56 2.832(11) no .
C53 C64 3.073(11) no .
C54 C57 2.652(14) no .
C54 C59 3.594(14) no .
C54 C64 3.471(13) no .
C55 C58 2.789(13) no .
C59 C62 2.761(12) no .
C60 C63 2.672(16) no .
C61 C64 2.780(14) no .
C71 C77 3.421(12) no .
C71 C81 3.233(12) no .
C71 C85 3.434(11) no .
C71 C89 3.324(12) no .
C71 C93 3.442(13) no .
C71 C94 3.459(12) no .
C73 C77 3.298(12) no .
C73 C81 3.325(11) no .
C73 C82 3.441(11) no .
C73 C85 3.476(12) no .
C73 C86 3.512(13) no .
C73 C88 3.526(11) no .
C74 C76 3.580(11) no .
C74 C89 3.240(13) no .
C74 C93 3.307(13) no .
C74 C94 3.544(13) no .
C74 C95 3.364(12) no .
C74 C97 3.551(11) no .
C74 C98 3.565(13) no .
C76 C79 2.795(11) no .
C76 C83 3.375(13) no .
C76 C86 3.319(12) no .
C77 C80 2.827(12) no .
C78 C81 2.816(13) no .
C78 C83 3.246(13) no .
C78 C84 2.953(13) no .
C79 C121 3.449(12) no .
C80 C86 3.236(13) no .
C80 C87 2.973(13) no .
C80 C121 3.518(11) no .
C88 C91 2.804(11) no .
C88 C95 3.306(10) no .
C88 C98 3.424(13) no .
C88 C101 3.363(11) no .
C88 C102 3.296(12) no .
C89 C92 2.765(12) no .
C89 C102 3.211(12) no .
C90 C93 2.756(15) no .
C90 C95 3.452(11) no .
C90 C96 2.927(12) no .
C90 C102 3.501(12) no .
C90 C103 3.597(11) no .
C91 C115 3.476(12) no .
C92 C98 3.259(15) no .
C92 C99 2.978(14) no .
C93 C101 3.525(13) no .
C101 C124 3.208(11) no .
C102 C105 3.540(11) no .
C102 C111 3.052(12) no .
C102 C124 3.295(11) no .
C104 C107 2.866(13) no .
C104 C115 3.158(13) no .
C105 C108 2.860(11) no .
C105 C110 3.091(11) no .
C105 C115 3.173(13) no .
C106 C109 2.705(10) no .
C108 C129 3.217(10) no .
C108 C134 3.516(11) no .
C109 C124 3.519(11) no .
C110 C113 2.839(14) no .
C111 C114 2.790(13) no .
C112 C115 2.827(14) no .
C117 C120 2.894(11) no .
C117 C128 3.063(14) no .
C117 C130 3.277(12) no .
C118 C121 2.854(11) no .
C118 C129 3.100(11) no .
C118 C130 3.131(12) no .
C119 C122 2.584(15) no .
C122 C123 3.473(13) no .
C122 C128 3.282(15) no .
C123 C126 2.736(15) no .
C123 C134 3.132(12) no .
C124 C127 2.829(13) no .
C124 C129 3.481(11) no .
C124 C134 3.314(12) no .
C125 C128 2.699(14) no .
C129 C132 2.840(15) no .
C130 C133 2.868(13) no .
C131 C134 2.762(17) no .
Cl71 C61 3.548(10) no .
C8 C55 3.568(10) no 1_655
C9 C56 3.432(11) no 1_655
C13 C35 3.467(12) no 1_655
C26 C131 3.580(15) no 1_556
C35 C13 3.467(12) no 1_455
C35 C119 3.562(12) no 2_646
C48 C105 3.586(13) no 2_656
C49 C98 3.509(14) no 2_756
C49 C105 3.501(11) no 2_656
C55 C8 3.568(10) no 1_455
C56 C9 3.432(11) no 1_455
C61 Cl71 3.548(10) no .
C61 C96 3.560(13) no .
C79 C126 3.431(14) no 1_655
C83 C105 3.424(13) no 1_655
C95 C120 3.473(11) no 2_746
C95 C121 3.477(11) no 2_746
C96 C61 3.560(13) no .
C98 C49 3.509(14) no 2_746
C105 C48 3.586(13) no 2_646
C105 C49 3.501(11) no 2_646
C105 C83 3.424(13) no 1_455
C119 C35 3.562(12) no 2_656
C120 C95 3.473(11) no 2_756
C121 C95 3.477(11) no 2_756
C126 C79 3.431(14) no 1_455
C131 C26 3.580(15) no 1_554
Ru1 H32 3.1761 no .
Ru1 H38 3.5240 no .
Ru1 H52 3.1753 no .
Ru1 H54 3.5991 no .
Ru71 H102 3.2007 no .
Ru71 H108 3.2599 no .
Ru71 H122 3.3197 no .
Ru71 H124 3.5769 no .
Cl1 H15 2.9768 no .
Cl1 H17B 2.8010 no .
Cl1 H24 2.8491 no .
Cl1 H32 2.7712 no .
Cl1 H52 2.5836 no .
Cl2 H12 2.7396 no .
Cl2 H14A 2.6756 no .
Cl2 H27 2.9566 no .
Cl2 H38 2.6198 no .
Cl2 H60 2.8749 no .
Cl71 H85 2.9650 no .
Cl71 H87C 2.7563 no .
Cl71 H94 2.8753 no .
Cl71 H102 2.7559 no .
Cl71 H122 2.6987 no .
Cl72 H82 2.6976 no .
Cl72 H84A 2.7278 no .
Cl72 H84B 3.5297 no .
Cl72 H97 2.8187 no .
Cl72 H108 2.4452 no .
Cl72 H130 2.7977 no .
P1 H38 3.5152 no .
P1 H48 2.9903 no .
P1 H52 2.8801 no .
P1 H54 2.8395 no .
P1 H58 2.9332 no .
P1 H60 2.8249 no .
P1 H64 2.9098 no .
P71 H108 3.3364 no .
P71 H118 3.0038 no .
P71 H122 2.8042 no .
P71 H124 2.8573 no .
P71 H128 2.8777 no .
P71 H130 2.8992 no .
P71 H134 2.9713 no .
N2 H4 3.0923 no .
N2 H12 2.4984 no .
N2 H13C 3.3569 no .
N2 H15 2.5130 no .
N2 H16B 3.0839 no .
N2 H24 3.4483 no .
N5 H3 3.1490 no .
N5 H15 3.4754 no .
N5 H24 2.5763 no .
N5 H25C 2.9760 no .
N5 H27 2.3955 no .
N5 H28A 3.1928 no .
N72 H74 3.1109 no .
N72 H82 2.4728 no .
N72 H83C 3.2312 no .
N72 H85 2.4945 no .
N72 H86A 3.0292 no .
N72 H94 3.5398 no .
N75 H73 3.0544 no .
N75 H85 3.3247 no .
N75 H94 2.5826 no .
N75 H95C 2.8097 no .
N75 H97 2.5811 no .
N75 H98B 3.1458 no .
C1 H3 3.1807 no .
C1 H4 3.1399 no .
C1 H12 3.0840 no .
C1 H15 2.8750 no .
C1 H24 2.7296 no .
C1 H27 2.8656 no .
C3 H12 2.8844 no .
C3 H13C 2.9615 no .
C3 H15 3.0891 no .
C3 H16B 2.8000 no .
C3 H25C 3.3314 no .
C4 H12 3.5954 no .
C4 H15 3.5774 no .
C4 H24 3.3083 no .
C4 H25C 2.6728 no .
C4 H27 3.0181 no .
C4 H28A 2.9223 no .
C6 H3 2.7613 no .
C6 H8 3.2153 no .
C6 H10 3.1868 no .
C6 H12 2.6928 no .
C6 H13C 3.2596 no .
C6 H15 2.6346 no .
C6 H16B 2.9788 no .
C6 H52 3.5911 no .
C7 H3 3.3858 no .
C7 H9 3.2396 no .
C7 H13A 2.7143 no .
C7 H13B 3.3748 no .
C7 H13C 2.7422 no .
C7 H14A 2.7262 no .
C7 H14B 3.3788 no .
C7 H14C 2.7085 no .
C8 H10 3.2155 no .
C8 H12 3.2997 no .
C8 H13A 2.9611 no .
C8 H13C 3.5428 no .
C8 H14A 3.1704 no .
C8 H14C 2.6775 no .
C9 H51 3.2378 no .
C10 H8 3.2155 no .
C10 H15 3.2692 no .
C10 H16A 3.0535 no .
C10 H16B 3.5062 no .
C10 H17B 3.0271 no .
C10 H17C 2.6926 no .
C10 H51 3.0806 no .
C10 H52 3.1474 no .
C11 H3 3.5450 no .
C11 H9 3.2288 no .
C11 H16A 2.6748 no .
C11 H16B 2.5975 no .
C11 H16C 3.3117 no .
C11 H17A 3.3159 no .
C11 H17B 2.6629 no .
C11 H17C 2.6767 no .
C11 H52 3.1634 no .
C12 H3 3.4190 no .
C12 H8 2.6504 no .
C13 H3 3.2734 no .
C13 H8 3.2023 no .
C13 H14A 3.3674 no .
C13 H14B 2.6872 no .
C13 H14C 2.7533 no .
C14 H8 2.6552 no .
C14 H13A 2.7320 no .
C14 H13B 2.6809 no .
C14 H13C 3.3790 no .
C15 H10 2.6611 no .
C15 H24 3.5710 no .
C16 H3 3.4215 no .
C16 H10 3.3550 no .
C16 H17A 2.6037 no .
C16 H17B 3.2757 no .
C16 H17C 2.5956 no .
C17 H10 2.6003 no .
C17 H16A 2.6168 no .
C17 H16B 3.2568 no .
C17 H16C 2.6292 no .
C18 H4 2.7401 no .
C18 H20 3.3038 no .
C18 H22 3.2454 no .
C18 H24 2.6796 no .
C18 H25C 3.2183 no .
C18 H27 2.5411 no .
C18 H28A 3.1997 no .
C18 H32 3.1790 no .
C19 H4 3.4727 no .
C19 H21 3.1882 no .
C19 H25A 2.7220 no .
C19 H25B 3.3592 no .
C19 H25C 2.7301 no .
C19 H26A 2.7133 no .
C19 H26B 3.3535 no .
C19 H26C 2.7145 no .
C19 H32 2.7398 no .
C20 H22 3.2744 no .
C20 H24 3.2517 no .
C20 H25A 3.2490 no .
C20 H26A 2.9677 no .
C20 H26C 2.6980 no .
C20 H32 3.1732 no .
C21 H45 3.3086 no .
C22 H20 3.2671 no .
C22 H27 3.3148 no .
C22 H28C 3.0366 no .
C22 H29B 3.0252 no .
C22 H29C 2.7070 no .
C23 H4 3.3966 no .
C23 H21 3.2225 no .
C23 H28A 2.6882 no .
C23 H28B 3.3062 no .
C23 H28C 2.6755 no .
C23 H29A 3.3357 no .
C23 H29B 2.6433 no .
C23 H29C 2.7373 no .
C24 H15 3.4171 no .
C24 H20 2.7143 no .
C24 H32 2.8637 no .
C25 H4 3.4895 no .
C25 H15 3.4863 no .
C25 H20 3.4826 no .
C25 H26A 3.2797 no .
C25 H26B 2.5643 no .
C25 H26C 2.6313 no .
C26 H20 2.6206 no .
C26 H25A 2.6300 no .
C26 H25B 2.5622 no .
C26 H25C 3.2810 no .
C26 H32 2.8890 no .
C27 H4 3.5906 no .
C27 H22 2.7333 no .
C28 H4 3.4481 no .
C28 H22 3.3247 no .
C28 H29A 2.6901 no .
C28 H29B 3.3179 no .
C28 H29C 2.6953 no .
C29 H22 2.6784 no .
C29 H28A 3.3443 no .
C29 H28B 2.6279 no .
C29 H28C 2.6906 no .
C31 H29B 3.3793 no .
C31 H38 3.0209 no .
C31 H54 2.7005 no .
C32 H24 3.3290 no .
C32 H26A 3.0698 no .
C32 H41 2.8368 no .
C32 H54 2.7887 no .
C33 H35 2.8788 no .
C33 H41 2.6610 no .
C33 H45 2.6669 no .
C33 H54 2.9920 no .
C34 H29B 3.1230 no .
C34 H32 3.2768 no .
C34 H36 3.2728 no .
C34 H38 3.3299 no .
C34 H45 2.9544 no .
C34 H54 3.0566 no .
C35 H29B 3.4865 no .
C35 H37 3.1157 no .
C35 H45 2.9382 no .
C36 H29B 3.5636 no .
C36 H38 3.2454 no .
C37 H29B 3.1417 no .
C37 H35 3.1232 no .
C38 H29B 2.7007 no .
C38 H36 3.2578 no .
C39 H29B 2.6634 no .
C39 H32 3.3422 no .
C39 H35 3.3144 no .
C39 H37 3.1950 no .
C39 H54 2.8495 no .
C40 H32 2.7572 no .
C40 H35 3.1664 no .
C40 H42 3.2247 no .
C40 H44 3.2735 no .
C41 H26A 3.2670 no .
C41 H32 2.9557 no .
C41 H43 3.2548 no .
C41 H45 3.2195 no .
C42 H44 3.2353 no .
C43 H41 3.2370 no .
C43 H45 3.2653 no .
C44 H42 3.2425 no .
C45 H21 3.1492 no .
C45 H35 2.8905 no .
C45 H41 3.2272 no .
C45 H43 3.2660 no .
C47 H49 3.2530 no .
C47 H51 3.2085 no .
C47 H58 2.5453 no .
C47 H60 3.1075 no .
C48 H50 3.1304 no .
C48 H52 3.3106 no .
C48 H58 3.1339 no .
C48 H60 3.0132 no .
C49 H51 3.2366 no .
C50 H48 3.1230 no .
C50 H52 3.3243 no .
C51 H9 3.3858 no .
C51 H10 3.4011 no .
C51 H49 3.2660 no .
C51 H58 3.5277 no .
C52 H48 3.2828 no .
C52 H50 3.2967 no .
C52 H58 2.9159 no .
C53 H52 3.4641 no .
C53 H55 3.3376 no .
C53 H57 3.3064 no .
C53 H64 2.5850 no .
C54 H56 3.1569 no .
C54 H57 3.5998 no .
C54 H58 3.1822 no .
C54 H64 2.7533 no .
C55 H41 3.5863 no .
C55 H57 3.2485 no .
C55 H64 3.5954 no .
C56 H54 3.1341 no .
C56 H58 3.2353 no .
C57 H55 3.2640 no .
C58 H52 3.5510 no .
C58 H54 3.1601 no .
C58 H56 3.2438 no .
C58 H64 3.3938 no .
C59 H38 2.8591 no .
C59 H48 2.5719 no .
C59 H54 3.5126 no .
C59 H61 3.3053 no .
C59 H63 3.2463 no .
C60 H38 2.8215 no .
C60 H48 2.5637 no .
C60 H62 3.1870 no .
C60 H64 3.1140 no .
C61 H38 3.3382 no .
C61 H48 3.3864 no .
C61 H63 3.3306 no .
C62 H60 3.1791 no .
C62 H64 3.1920 no .
C63 H61 3.3399 no .
C64 H38 3.2837 no .
C64 H48 3.4100 no .
C64 H54 3.4048 no .
C64 H60 3.0957 no .
C64 H62 3.1986 no .
C71 H73 3.1667 no .
C71 H74 3.2178 no .
C71 H82 3.0685 no .
C71 H85 2.7311 no .
C71 H94 2.7628 no .
C71 H97 2.9636 no .
C73 H82 2.9508 no .
C73 H83C 2.9430 no .
C73 H85 3.0615 no .
C73 H86A 2.7620 no .
C73 H95C 3.1622 no .
C74 H85 3.5698 no .
C74 H94 3.3667 no .
C74 H95C 2.5252 no .
C74 H97 3.2135 no .
C74 H98B 2.8047 no .
C76 H73 2.7927 no .
C76 H78 3.2952 no .
C76 H80 3.3163 no .
C76 H82 2.5806 no .
C76 H83C 3.1771 no .
C76 H85 2.6553 no .
C76 H86A 3.0767 no .
C77 H73 3.3978 no .
C77 H79 3.2968 no .
C77 H83A 2.6642 no .
C77 H83B 3.3180 no .
C77 H83C 2.6489 no .
C77 H84A 2.7132 no .
C77 H84B 3.3513 no .
C77 H84C 2.7490 no .
C78 H80 3.2880 no .
C78 H82 3.3181 no .
C78 H83A 2.9911 no .
C78 H83C 3.5834 no .
C78 H84A 3.0818 no .
C78 H84C 2.7088 no .
C79 H121 3.3035 no .
C80 H78 3.2876 no .
C80 H85 3.3177 no .
C80 H86A 3.5813 no .
C80 H86C 2.9713 no .
C80 H87A 2.7151 no .
C80 H87C 3.1373 no .
C80 H121 3.1286 no .
C80 H122 3.5262 no .
C81 H73 3.5198 no .
C81 H79 3.2869 no .
C81 H86A 2.6663 no .
C81 H86B 3.3426 no .
C81 H86C 2.6774 no .
C81 H87A 2.8352 no .
C81 H87B 3.4445 no .
C81 H87C 2.8256 no .
C81 H122 3.5256 no .
C82 H73 3.5203 no .
C82 H78 2.6920 no .
C83 H73 3.3154 no .
C83 H78 3.2939 no .
C83 H84A 3.3248 no .
C83 H84B 2.6532 no .
C83 H84C 2.6451 no .
C84 H78 2.6668 no .
C84 H83A 2.6986 no .
C84 H83B 2.6266 no .
C84 H83C 3.3132 no .
C85 H80 2.6720 no .
C85 H94 3.5422 no .
C86 H73 3.3781 no .
C86 H80 3.2816 no .
C86 H87A 2.8178 no .
C86 H87B 2.8181 no .
C86 H87C 3.4682 no .
C87 H80 2.6412 no .
C87 H86A 3.4726 no .
C87 H86B 2.7821 no .
C87 H86C 2.8416 no .
C88 H74 2.7271 no .
C88 H90 3.2144 no .
C88 H92 3.2265 no .
C88 H94 2.6238 no .
C88 H95C 3.0927 no .
C88 H97 2.6833 no .
C88 H98B 3.1683 no .
C88 H102 3.2799 no .
C89 H74 3.4018 no .
C89 H91 3.3417 no .
C89 H95A 2.7430 no .
C89 H95B 3.3744 no .
C89 H95C 2.7269 no .
C89 H96A 2.8554 no .
C89 H96B 2.7776 no .
C89 H96C 3.4204 no .
C89 H102 2.8885 no .
C90 H92 3.2267 no .
C90 H94 3.2514 no .
C90 H95A 3.2868 no .
C90 H96A 2.7784 no .
C90 H96B 2.9412 no .
C90 H102 3.2863 no .
C91 H115 3.2340 no .
C92 H90 3.2328 no .
C92 H97 3.2672 no .
C92 H98A 3.0713 no .
C92 H98B 3.5272 no .
C92 H99A 2.7720 no .
C92 H99C 3.1060 no .
C93 H74 3.4137 no .
C93 H91 3.2879 no .
C93 H98A 2.7895 no .
C93 H98B 2.7004 no .
C93 H98C 3.4048 no .
C93 H99A 2.8215 no .
C93 H99B 3.4253 no .
C93 H99C 2.7803 no .
C94 H85 3.4043 no .
C94 H90 2.6438 no .
C94 H102 3.0333 no .
C95 H74 3.3959 no .
C95 H85 3.4694 no .
C95 H90 3.4986 no .
C95 H96A 2.7241 no .
C95 H96B 3.3837 no .
C95 H96C 2.7090 no .
C96 H90 2.5525 no .
C96 H95A 2.7773 no .
C96 H95B 2.6567 no .
C96 H95C 3.3809 no .
C96 H102 3.0634 no .
C97 H92 2.5905 no .
C98 H74 3.3620 no .
C98 H92 3.2269 no .
C98 H99A 2.7168 no .
C98 H99B 2.7317 no .
C98 H99C 3.4107 no .
C99 H92 2.6308 no .
C99 H98A 2.7428 no .
C99 H98B 3.3958 no .
C99 H98C 2.7431 no .
C101 H99C 3.5744 no .
C101 H108 2.7647 no .
C101 H124 2.5478 no .
C102 H94 3.4614 no .
C102 H96B 3.2074 no .
C102 H111 2.8281 no .
C102 H124 2.6924 no .
C103 H105 2.8145 no .
C103 H111 2.6385 no .
C103 H115 2.6705 no .
C103 H124 2.9461 no .
C104 H99C 3.2119 no .
C104 H102 3.1286 no .
C104 H106 3.2333 no .
C104 H108 3.2196 no .
C104 H115 2.9532 no .
C104 H124 2.8704 no .
C105 H99C 3.5425 no .
C105 H107 3.4555 no .
C105 H115 2.7581 no .
C106 H99C 3.4298 no .
C106 H108 3.2929 no .
C107 H99C 3.1155 no .
C107 H105 3.4488 no .
C108 H99C 2.7254 no .
C108 H106 3.2813 no .
C108 H124 3.3301 no .
C109 H99C 2.8232 no .
C109 H102 3.2146 no .
C109 H105 3.2534 no .
C109 H107 3.3190 no .
C109 H124 2.6212 no .
C110 H102 2.7695 no .
C110 H105 2.8700 no .
C110 H112 3.3669 no .
C110 H114 3.2642 no .
C111 H96B 3.2597 no .
C111 H102 2.9127 no .
C111 H113 3.3046 no .
C111 H115 3.2895 no .
C112 H114 3.2706 no .
C113 H111 3.3020 no .
C113 H115 3.2864 no .
C114 H112 3.2742 no .
C115 H91 3.2106 no .
C115 H105 2.6226 no .
C115 H111 3.2781 no .
C115 H113 3.2958 no .
C117 H119 3.2721 no .
C117 H121 3.3132 no .
C117 H128 2.5414 no .
C117 H130 3.1135 no .
C118 H120 3.3960 no .
C118 H122 3.1875 no .
C118 H128 3.2272 no .
C118 H130 3.0042 no .
C119 H121 3.1630 no .
C119 H122 3.5321 no .
C120 H118 3.3843 no .
C120 H122 3.1901 no .
C121 H79 3.3277 no .
C121 H80 3.5529 no .
C121 H119 3.1347 no .
C121 H128 3.3946 no .
C122 H118 3.2263 no .
C122 H119 3.5330 no .
C122 H120 3.2371 no .
C122 H128 2.5955 no .
C123 H122 3.2769 no .
C123 H125 3.1785 no .
C123 H127 3.2025 no .
C123 H134 2.6704 no .
C124 H102 3.5531 no .
C124 H126 3.3425 no .
C124 H128 3.2608 no .
C124 H134 2.6611 no .
C125 H111 3.5950 no .
C125 H127 3.1951 no .
C125 H134 3.5299 no .
C126 H124 3.3514 no .
C126 H128 3.2647 no .
C127 H125 3.1797 no .
C128 H122 3.1700 no .
C128 H124 3.2780 no .
C128 H126 3.2774 no .
C128 H134 3.4603 no .
C129 H108 2.7242 no .
C129 H118 2.6892 no .
C129 H124 3.3436 no .
C129 H131 3.2370 no .
C129 H133 3.3000 no .
C130 H108 2.8439 no .
C130 H118 2.5477 no .
C130 H132 3.3247 no .
C130 H134 3.4230 no .
C131 H108 3.4372 no .
C131 H118 3.3306 no .
C131 H133 3.1375 no .
C132 H130 3.3213 no .
C132 H134 3.3733 no .
C133 H131 3.1353 no .
C134 H108 3.3550 no .
C134 H118 3.5293 no .
C134 H124 3.2015 no .
C134 H130 3.4368 no .
C134 H132 3.3732 no .
H3 H4 2.4526 no .
H3 H12 3.1325 no .
H3 H13C 2.4447 no .
H3 H15 3.5341 no .
H3 H16B 2.5247 no .
H4 H25C 2.6165 no .
H4 H27 3.3867 no .
H4 H28A 2.6019 no .
H8 H9 2.3017 no .
H8 H12 3.5632 no .
H8 H13A 2.7620 no .
H8 H14A 2.9690 no .
H8 H14B 3.5262 no .
H8 H14C 2.0830 no .
H9 H10 2.3062 no .
H9 H51 3.1167 no .
H10 H15 3.5304 no .
H10 H16A 3.0015 no .
H10 H17A 3.5301 no .
H10 H17B 2.7262 no .
H10 H17C 2.1103 no .
H10 H51 2.7935 no .
H10 H52 3.2931 no .
H12 H13A 2.8586 no .
H12 H13B 2.3657 no .
H12 H13C 2.3440 no .
H12 H14A 2.3898 no .
H12 H14B 2.4241 no .
H12 H14C 2.9012 no .
H12 H27 3.4316 no .
H13A H14B 2.9834 no .
H13A H14C 2.5960 no .
H13B H14A 3.5593 no .
H13B H14B 2.4700 no .
H13B H14C 3.0075 no .
H13C H14B 3.5795 no .
H14A H60 3.2116 no .
H15 H16A 2.8647 no .
H15 H16B 2.3749 no .
H15 H16C 2.3497 no .
H15 H17A 2.2655 no .
H15 H17B 2.2878 no .
H15 H17C 2.7945 no .
H15 H24 2.5824 no .
H15 H25B 3.2237 no .
H15 H25C 3.2891 no .
H16A H17A 2.9000 no .
H16A H17B 3.5160 no .
H16A H17C 2.4115 no .
H16B H17A 3.4937 no .
H16B H17C 3.4815 no .
H16C H17A 2.4336 no .
H16C H17B 3.5290 no .
H16C H17C 2.9069 no .
H16C H25B 3.3179 no .
H17B H52 2.8639 no .
H20 H21 2.2780 no .
H20 H24 3.5624 no .
H20 H25A 3.1460 no .
H20 H26A 2.7345 no .
H20 H26B 3.5523 no .
H20 H26C 2.1331 no .
H20 H32 3.4977 no .
H21 H22 2.2625 no .
H21 H45 2.9529 no .
H22 H28C 2.8996 no .
H22 H29A 3.5928 no .
H22 H29B 2.8646 no .
H22 H29C 2.1584 no .
H22 H45 3.5733 no .
H24 H25A 2.8518 no .
H24 H25B 2.3479 no .
H24 H25C 2.3428 no .
H24 H26A 2.3491 no .
H24 H26B 2.3538 no .
H24 H26C 2.8568 no .
H24 H32 2.6300 no .
H25A H26A 3.5388 no .
H25A H26B 2.8759 no .
H25A H26C 2.4624 no .
H25B H26A 3.4549 no .
H25B H26B 2.3177 no .
H25B H26C 2.8749 no .
H25C H26B 3.4576 no .
H25C H26C 3.5411 no .
H26A H32 2.1697 no .
H26A H41 2.9071 no .
H26B H32 3.5122 no .
H26C H32 3.5295 no .
H27 H28A 2.2703 no .
H27 H28B 2.2825 no .
H27 H28C 2.7972 no .
H27 H29A 2.3904 no .
H27 H29B 2.4190 no .
H27 H29C 2.9022 no .
H28A H29A 3.5759 no .
H28B H29A 2.4584 no .
H28B H29B 3.5181 no .
H28B H29C 2.9212 no .
H28C H29A 3.0046 no .
H28C H29B 3.5676 no .
H28C H29C 2.5311 no .
H29B H38 3.0189 no .
H32 H41 2.5775 no .
H32 H54 3.2583 no .
H35 H36 2.3150 no .
H35 H45 2.3732 no .
H36 H37 2.2369 no .
H37 H38 2.2652 no .
H38 H60 3.0173 no .
H41 H42 2.3070 no .
H41 H54 3.5637 no .
H41 H55 3.1212 no .
H42 H43 2.3311 no .
H43 H44 2.3690 no .
H44 H45 2.2993 no .
H48 H49 2.2469 no .
H48 H58 3.5010 no .
H48 H60 2.5397 no .
H49 H50 2.3140 no .
H50 H51 2.3354 no .
H51 H52 2.3432 no .
H52 H58 3.2495 no .
H54 H55 2.2633 no .
H54 H64 2.7976 no .
H55 H56 2.3558 no .
H56 H57 2.3007 no .
H57 H58 2.3392 no .
H60 H61 2.3072 no .
H61 H62 2.4453 no .
H62 H63 2.3176 no .
H63 H64 2.3104 no .
H73 H74 2.4639 no .
H73 H82 3.2321 no .
H73 H83C 2.4648 no .
H73 H85 3.5120 no .
H73 H86A 2.4805 no .
H73 H95C 3.5993 no .
H74 H95C 2.5336 no .
H74 H97 3.5897 no .
H74 H98B 2.4674 no .
H78 H79 2.3366 no .
H78 H82 3.5989 no .
H78 H83A 2.8689 no .
H78 H84A 2.8657 no .
H78 H84B 3.5772 no .
H78 H84C 2.1397 no .
H79 H80 2.3410 no .
H79 H121 3.1387 no .
H80 H85 3.5832 no .
H80 H86C 2.8569 no .
H80 H87A 2.1047 no .
H80 H87B 3.5396 no .
H80 H87C 2.8858 no .
H80 H121 2.9321 no .
H82 H83A 2.8734 no .
H82 H83B 2.3831 no .
H82 H83C 2.3592 no .
H82 H84A 2.3427 no .
H82 H84B 2.3050 no .
H82 H84C 2.8342 no .
H82 H97 3.4560 no .
H83A H84A 3.5858 no .
H83A H84B 2.9998 no .
H83A H84C 2.5029 no .
H83B H84A 3.5356 no .
H83B H84B 2.4342 no .
H83B H84C 2.8798 no .
H83C H84B 3.5245 no .
H83C H84C 3.5540 no .
H84A H130 3.0401 no .
H85 H86A 2.3954 no .
H85 H86B 2.4264 no .
H85 H86C 2.9054 no .
H85 H87A 2.9279 no .
H85 H87B 2.4307 no .
H85 H87C 2.4440 no .
H85 H94 2.5577 no .
H85 H95B 3.2737 no .
H85 H95C 3.2101 no .
H86A H95C 3.5811 no .
H86B H87A 3.0486 no .
H86B H87B 2.6162 no .
H86B H95B 3.3662 no .
H86C H87A 2.6795 no .
H86C H87B 3.1368 no .
H87C H121 3.5293 no .
H87C H122 2.9515 no .
H90 H91 2.3586 no .
H90 H94 3.4873 no .
H90 H95A 3.2023 no .
H90 H96A 2.1449 no .
H90 H96B 2.6024 no .
H90 H96C 3.5046 no .
H90 H102 3.5455 no .
H91 H92 2.3704 no .
H91 H115 2.9360 no .
H92 H97 3.4994 no .
H92 H98A 2.8450 no .
H92 H99A 2.1445 no .
H92 H99B 3.5449 no .
H92 H99C 2.8481 no .
H94 H95A 2.8696 no .
H94 H95B 2.3785 no .
H94 H95C 2.3468 no .
H94 H96A 2.8732 no .
H94 H96B 2.3913 no .
H94 H96C 2.3439 no .
H94 H102 2.7773 no .
H95A H96A 2.6080 no .
H95A H96C 3.0720 no .
H95B H96A 2.9164 no .
H95B H96B 3.5623 no .
H95B H96C 2.4628 no .
H95C H96C 3.5728 no .
H96B H102 2.3388 no .
H96B H111 2.9130 no .
H97 H98A 2.9234 no .
H97 H98B 2.4472 no .
H97 H98C 2.4164 no .
H97 H99A 2.8639 no .
H97 H99B 2.3392 no .
H97 H99C 2.3816 no .
H98A H99A 2.5415 no .
H98A H99B 3.0209 no .
H98C H99A 2.9996 no .
H98C H99B 2.5579 no .
H99C H108 3.0260 no .
H102 H111 2.5147 no .
H102 H124 3.1724 no .
H105 H106 2.4170 no .
H105 H115 2.1991 no .
H106 H107 2.4122 no .
H107 H108 2.4675 no .
H108 H130 3.1044 no .
H111 H112 2.3888 no .
H111 H125 3.0459 no .
H112 H113 2.3673 no .
H113 H114 2.3160 no .
H114 H115 2.3542 no .
H118 H119 2.4217 no .
H118 H130 2.5949 no .
H119 H120 2.2566 no .
H120 H121 2.3704 no .
H121 H122 2.2837 no .
H122 H128 2.6598 no .
H124 H125 2.4027 no .
H124 H134 2.6760 no .
H125 H126 2.2911 no .
H126 H127 2.3427 no .
H127 H128 2.3768 no .
H130 H131 2.3718 no .
H131 H132 2.1670 no .
H132 H133 2.3884 no .
H133 H134 2.3913 no .
Cl1 H131 2.8012 no 1_556
Cl2 H95B 3.5974 no .
Cl2 H96C 3.1020 no .
Cl71 H61 2.6692 no .
Cl72 H25B 3.5200 no 1_554
Cl72 H26B 3.1435 no 1_554
C7 H55 3.3818 no 1_655
C8 H55 3.1643 no 1_655
C8 H56 3.5009 no 1_655
C8 H98A 3.3388 no 2_756
C8 H98C 3.2657 no 2_756
C8 H99A 3.4800 no 2_756
C8 H99B 3.4389 no 2_756
C9 H25A 3.4054 no 2_757
C9 H55 3.4342 no 1_655
C9 H56 2.8689 no 1_655
C9 H98C 3.4238 no 2_756
C9 H99B 3.0815 no 2_756
C10 H56 3.2393 no 1_655
C13 H35 3.3524 no 1_655
C13 H55 3.0963 no 1_655
C13 H119 3.2566 no 2_746
C14 H86B 2.7768 no .
C14 H87B 3.2846 no .
C14 H95B 3.4892 no .
C14 H98A 3.3597 no 2_756
C16 H42 3.5294 no 1_655
C16 H84B 3.2946 no 1_556
C16 H84C 3.4251 no 1_556
C16 H133 3.4870 no 1_656
C17 H28A 3.4137 no 2_757
C17 H28C 3.4277 no 2_757
C20 H10 3.4715 no 2_747
C20 H56 2.9015 no 2_647
C20 H57 3.2532 no 2_647
C21 H56 3.0457 no 2_647
C21 H133 3.3674 no 2_646
C22 H133 3.2833 no 2_646
C25 H50 3.1852 no 2_747
C25 H51 2.9687 no 2_747
C26 H107 3.1304 no 1_556
C26 H108 3.2831 no 1_556
C26 H131 3.2561 no 1_556
C28 H17A 3.5795 no 2_747
C28 H17C 3.3111 no 2_747
C28 H78 2.9279 no 2_746
C28 H119 3.5208 no 2_746
C29 H78 3.2573 no 2_746
C29 H79 3.1684 no 2_746
C34 H13B 3.5610 no 1_455
C35 H13B 2.8642 no 1_455
C35 H13C 3.4067 no 1_455
C35 H119 3.4149 no 2_646
C36 H13B 3.1225 no 1_455
C36 H112 3.1887 no .
C36 H127 3.4389 no 2_646
C36 H128 3.0713 no 2_646
C37 H96A 3.3262 no .
C37 H96B 3.5687 no .
C37 H112 3.1710 no .
C37 H127 3.3347 no 2_646
C38 H96A 3.2638 no .
C38 H96C 3.3103 no .
C40 H13C 3.4787 no 1_455
C41 H3 3.3390 no 1_455
C41 H107 3.3668 no 1_556
C42 H3 3.0020 no 1_455
C42 H16B 3.3322 no 1_455
C42 H57 3.4897 no 2_647
C42 H106 3.4684 no 1_556
C42 H107 2.9864 no 1_556
C43 H3 3.1771 no 1_455
C43 H4 3.4692 no 1_455
C43 H57 3.1905 no 2_647
C43 H58 3.5600 no 2_647
C43 H106 3.5659 no 1_556
C44 H57 3.3530 no 2_647
C45 H118 3.3495 no 2_646
C48 H98C 3.4584 no 2_756
C48 H105 2.8258 no 2_656
C48 H106 3.4998 no 2_656
C48 H115 3.4966 no 2_656
C49 H83B 3.2350 no 2_756
C49 H98B 3.3316 no 2_756
C49 H98C 2.8026 no 2_756
C49 H105 2.7199 no 2_656
C49 H106 3.4100 no 2_656
C50 H25A 3.3359 no 2_757
C50 H83B 3.2920 no 2_756
C50 H98C 2.8366 no 2_756
C50 H105 3.5865 no 2_656
C50 H106 3.4219 no 2_656
C51 H25A 3.1985 no 2_757
C51 H25C 3.3943 no 2_757
C51 H43 3.2066 no 2_657
C51 H98C 3.4949 no 2_756
C52 H43 3.3930 no 2_657
C54 H13A 3.2270 no 1_455
C55 H8 3.5827 no 1_455
C55 H13A 3.0216 no 1_455
C55 H132 3.3049 no 1_556
C56 H9 3.2808 no 1_455
C56 H20 3.0013 no 2_657
C56 H21 3.2125 no 2_657
C56 H132 3.3003 no 1_556
C57 H20 3.0064 no 2_657
C57 H21 3.5781 no 2_657
C58 H106 3.1569 no 2_656
C60 H96C 3.1736 no .
C61 H96B 3.2649 no .
C61 H96C 2.9528 no .
C61 H114 3.2606 no 2_656
C62 H91 3.1474 no 2_656
C62 H111 3.4074 no .
C63 H91 3.0282 no 2_656
C63 H92 3.1968 no 2_656
C64 H92 3.4676 no 2_656
C77 H125 3.4885 no 1_655
C78 H28B 3.1082 no 2_756
C78 H28C 3.2431 no 2_756
C78 H29A 3.4800 no 2_756
C78 H29C 3.5075 no 2_756
C78 H125 3.3446 no 1_655
C78 H126 3.5449 no 1_655
C79 H28B 3.2806 no 2_756
C79 H29A 3.1412 no 2_756
C79 H95A 3.3291 no 2_756
C79 H125 3.5498 no 1_655
C79 H126 2.8974 no 1_655
C80 H95A 3.5726 no 2_756
C80 H126 3.1342 no 1_655
C83 H49 3.4030 no 2_746
C83 H105 3.3133 no 1_655
C83 H125 3.3057 no 1_655
C84 H16C 2.8150 no 1_554
C84 H17A 3.2500 no 1_554
C84 H25B 3.4605 no 1_554
C84 H28C 3.4558 no 2_756
C86 H14B 3.1712 no .
C86 H14C 3.4940 no .
C86 H63 3.4624 no 1_655
C86 H112 3.5169 no 1_655
C87 H98A 3.3781 no 2_756
C87 H98B 3.3140 no 2_756
C89 H80 3.5934 no 2_746
C90 H80 3.3321 no 2_746
C90 H126 2.8726 no 2_646
C90 H127 3.2870 no 2_646
C91 H63 3.3693 no 2_646
C91 H80 3.5218 no 2_746
C91 H126 2.8786 no 2_646
C92 H63 3.3846 no 2_646
C95 H79 3.5678 no 2_746
C95 H120 2.8620 no 2_746
C95 H121 2.8565 no 2_746
C96 H37 3.2018 no .
C96 H38 2.9870 no .
C96 H61 3.3125 no .
C98 H8 3.0763 no 2_746
C98 H14C 3.4600 no 2_746
C98 H49 3.3526 no 2_746
C98 H87A 3.2461 no 2_746
C98 H87B 3.4746 no 2_746
C99 H8 3.2356 no 2_746
C99 H9 3.1218 no 2_746
C105 H48 3.5163 no 2_646
C105 H49 3.4250 no 2_646
C105 H58 3.5428 no 2_646
C105 H83A 3.5564 no 1_455
C105 H83B 2.8661 no 1_455
C105 H83C 3.3260 no 1_455
C106 H42 3.4822 no 1_554
C106 H58 2.8739 no 2_646
C106 H83B 3.1342 no 1_455
C107 H26A 3.5769 no 1_554
C107 H26C 3.2408 no 1_554
C107 H42 3.2621 no 1_554
C107 H57 3.4507 no 2_646
C108 H26B 3.4740 no 1_554
C108 H26C 3.4347 no 1_554
C110 H83C 3.4522 no 1_455
C111 H37 3.3493 no .
C111 H73 3.3126 no 1_455
C112 H36 3.1894 no .
C112 H37 2.9361 no .
C112 H73 2.9776 no 1_455
C112 H86A 3.2400 no 1_455
C112 H127 3.5948 no 2_646
C113 H36 3.4329 no .
C113 H73 3.0711 no 1_455
C113 H74 3.3865 no 1_455
C113 H127 3.4376 no 2_646
C113 H128 3.3757 no 2_646
C114 H73 3.4810 no 1_455
C115 H48 3.3900 no 2_646
C118 H28B 3.5790 no 2_756
C118 H35 2.8284 no 2_656
C118 H45 3.4190 no 2_656
C119 H13B 3.2223 no 2_756
C119 H28A 3.3934 no 2_756
C119 H28B 2.9277 no 2_756
C119 H35 2.7704 no 2_656
C119 H36 3.3578 no 2_656
C120 H13B 3.3905 no 2_756
C120 H28B 2.9628 no 2_756
C120 H36 3.4537 no 2_656
C120 H95A 3.0130 no 2_756
C120 H95B 3.3339 no 2_756
C120 H95C 3.5197 no 2_756
C121 H95A 2.9459 no 2_756
C121 H95C 3.2742 no 2_756
C121 H113 3.0266 no 2_656
C122 H113 3.2688 no 2_656
C124 H83A 3.1999 no 1_455
C125 H62 3.2388 no .
C125 H83A 3.1559 no 1_455
C126 H62 3.2908 no .
C126 H79 3.3658 no 1_455
C126 H90 3.0148 no 2_656
C126 H91 3.0529 no 2_656
C127 H90 3.0226 no 2_656
C127 H91 3.5144 no 2_656
C128 H36 3.2665 no 2_656
C128 H113 3.5735 no 2_656
C130 H26B 3.0977 no 1_554
C131 H26A 3.2472 no 1_554
C131 H26B 2.9967 no 1_554
C131 H44 3.2558 no 2_656
C132 H21 3.2588 no 2_656
C132 H26A 3.5663 no 1_554
C132 H41 3.4921 no 1_554
C132 H44 3.5146 no 2_656
C133 H21 3.0728 no 2_656
C133 H22 3.0844 no 2_656
C134 H22 3.3026 no 2_656
H3 C41 3.3390 no 1_655
H3 C42 3.0020 no 1_655
H3 C43 3.1771 no 1_655
H3 H42 3.2114 no 1_655
H3 H43 3.5018 no 1_655
H4 C43 3.4692 no 1_655
H4 H17C 3.4339 no 2_747
H4 H43 3.2453 no 1_655
H4 H51 3.5666 no 2_747
H8 C55 3.5827 no 1_655
H8 C98 3.0763 no 2_756
H8 C99 3.2356 no 2_756
H8 H55 3.3581 no 1_655
H8 H98A 2.5506 no 2_756
H8 H98C 2.8171 no 2_756
H8 H99A 2.7171 no 2_756
H8 H99B 2.9967 no 2_756
H9 C56 3.2808 no 1_655
H9 C99 3.1218 no 2_756
H9 H20 3.3260 no 2_757
H9 H25A 2.6606 no 2_757
H9 H56 2.7199 no 1_655
H9 H98C 3.1123 no 2_756
H9 H99A 3.1821 no 2_756
H9 H99B 2.2792 no 2_756
H10 C20 3.4715 no 2_757
H10 H25A 3.2303 no 2_757
H10 H56 3.3605 no 1_655
H12 H119 3.2024 no 2_746
H12 H120 3.1648 no 2_746
H13A C54 3.2270 no 1_655
H13A C55 3.0216 no 1_655
H13A H54 2.9170 no 1_655
H13A H55 2.5565 no 1_655
H13A H64 3.4298 no 1_655
H13B C34 3.5610 no 1_655
H13B C35 2.8642 no 1_655
H13B C36 3.1225 no 1_655
H13B C119 3.2223 no 2_746
H13B C120 3.3905 no 2_746
H13B H35 2.7291 no 1_655
H13B H36 3.1592 no 1_655
H13B H119 2.6957 no 2_746
H13B H120 3.1351 no 2_746
H13C C35 3.4067 no 1_655
H13C C40 3.4787 no 1_655
H13C H35 3.1559 no 1_655
H13C H54 3.5863 no 1_655
H13C H55 2.8227 no 1_655
H13C H119 3.0925 no 2_746
H14A H86B 3.1172 no .
H14A H87B 2.8513 no .
H14A H95B 3.3128 no .
H14A H98A 3.3310 no 2_756
H14B C86 3.1712 no .
H14B H86B 2.1933 no .
H14B H87B 3.3378 no .
H14B H95B 2.8039 no .
H14B H120 3.0428 no 2_746
H14C C86 3.4940 no .
H14C C98 3.4600 no 2_756
H14C H86B 2.6369 no .
H14C H86C 3.5960 no .
H14C H87B 3.1321 no .
H14C H98A 2.5535 no 2_756
H16A H84C 3.4610 no 1_556
H16A H133 2.7447 no 1_656
H16B C42 3.3322 no 1_655
H16B H42 2.8021 no 1_655
H16C C84 2.8150 no 1_556
H16C H42 3.5356 no 1_655
H16C H84A 3.1212 no 1_556
H16C H84B 2.3157 no 1_556
H16C H84C 2.6002 no 1_556
H16C H133 3.5853 no 1_656
H17A C28 3.5795 no 2_757
H17A C84 3.2500 no 1_556
H17A H28A 3.2189 no 2_757
H17A H28C 3.0467 no 2_757
H17A H84A 2.8074 no 1_556
H17A H84B 3.2986 no 1_556
H17A H84C 3.1164 no 1_556
H17A H130 3.3473 no 1_556
H17B H44 3.5757 no 2_657
H17B H131 3.4008 no 1_556
H17C C28 3.3111 no 2_757
H17C H4 3.4339 no 2_757
H17C H28A 2.8594 no 2_757
H17C H28C 2.8995 no 2_757
H20 C56 3.0013 no 2_647
H20 C57 3.0064 no 2_647
H20 H9 3.3260 no 2_747
H20 H56 2.3806 no 2_647
H20 H57 2.4113 no 2_647
H21 C56 3.2125 no 2_647
H21 C57 3.5781 no 2_647
H21 C132 3.2588 no 2_646
H21 C133 3.0728 no 2_646
H21 H56 2.6246 no 2_647
H21 H57 3.2972 no 2_647
H21 H132 3.1085 no 2_646
H21 H133 2.7982 no 2_646
H22 C133 3.0844 no 2_646
H22 C134 3.3026 no 2_646
H22 H133 2.6927 no 2_646
H22 H134 3.0801 no 2_646
H24 H131 3.5782 no 1_556
H25A C9 3.4054 no 2_747
H25A C50 3.3359 no 2_747
H25A C51 3.1985 no 2_747
H25A H9 2.6606 no 2_747
H25A H10 3.2303 no 2_747
H25A H50 2.8489 no 2_747
H25A H51 2.5469 no 2_747
H25A H99B 3.1395 no 1_556
H25B Cl72 3.5200 no 1_556
H25B C84 3.4605 no 1_556
H25B H50 2.9187 no 2_747
H25B H51 3.3949 no 2_747
H25B H84A 3.3123 no 1_556
H25B H84B 2.7416 no 1_556
H25C C51 3.3943 no 2_747
H25C H50 3.2666 no 2_747
H25C H51 2.5811 no 2_747
H26A C107 3.5769 no 1_556
H26A C131 3.2472 no 1_556
H26A C132 3.5663 no 1_556
H26A H107 2.8196 no 1_556
H26A H108 3.5287 no 1_556
H26A H131 2.9397 no 1_556
H26B Cl72 3.1435 no 1_556
H26B C108 3.4740 no 1_556
H26B C130 3.0977 no 1_556
H26B C131 2.9967 no 1_556
H26B H107 3.2960 no 1_556
H26B H108 2.7538 no 1_556
H26B H130 3.0304 no 1_556
H26B H131 2.7331 no 1_556
H26C C107 3.2408 no 1_556
H26C C108 3.4347 no 1_556
H26C H57 3.2529 no 2_647
H26C H99B 3.0946 no 1_556
H26C H99C 3.4531 no 1_556
H26C H107 2.7780 no 1_556
H26C H108 3.0809 no 1_556
H28A C17 3.4137 no 2_747
H28A C119 3.3934 no 2_746
H28A H17A 3.2189 no 2_747
H28A H17C 2.8594 no 2_747
H28A H119 3.1239 no 2_746
H28B C78 3.1082 no 2_746
H28B C79 3.2806 no 2_746
H28B C118 3.5790 no 2_746
H28B C119 2.9277 no 2_746
H28B C120 2.9628 no 2_746
H28B H78 2.6256 no 2_746
H28B H79 2.9140 no 2_746
H28B H119 3.0450 no 2_746
H28B H120 3.0678 no 2_746
H28C C17 3.4277 no 2_747
H28C C78 3.2431 no 2_746
H28C C84 3.4558 no 2_746
H28C H17A 3.0467 no 2_747
H28C H17C 2.8995 no 2_747
H28C H78 2.4144 no 2_746
H28C H84A 3.3323 no 2_746
H28C H84C 2.7136 no 2_746
H29A C78 3.4800 no 2_746
H29A C79 3.1412 no 2_746
H29A H78 3.0538 no 2_746
H29A H79 2.3391 no 2_746
H29A H95A 3.2709 no .
H29A H96A 2.9237 no .
H29B H96A 3.3866 no .
H29C C78 3.5075 no 2_746
H29C H78 2.7780 no 2_746
H29C H79 3.2367 no 2_746
H29C H134 3.3691 no 2_646
H35 C13 3.3524 no 1_455
H35 C118 2.8284 no 2_646
H35 C119 2.7704 no 2_646
H35 H13B 2.7291 no 1_455
H35 H13C 3.1559 no 1_455
H35 H118 2.7862 no 2_646
H35 H119 2.5856 no 2_646
H36 C112 3.1894 no .
H36 C113 3.4329 no .
H36 C119 3.3578 no 2_646
H36 C120 3.4537 no 2_646
H36 C128 3.2665 no 2_646
H36 H13B 3.1592 no 1_455
H36 H112 2.6551 no .
H36 H113 3.1262 no .
H36 H127 3.2637 no 2_646
H36 H128 2.5143 no 2_646
H37 C96 3.2018 no .
H37 C111 3.3493 no .
H37 C112 2.9361 no .
H37 H96A 2.8979 no .
H37 H96B 2.8304 no .
H37 H96C 3.3719 no .
H37 H111 3.2926 no .
H37 H112 2.5452 no .
H37 H127 3.0052 no 2_646
H38 C96 2.9870 no .
H38 H96A 2.8260 no .
H38 H96B 3.1623 no .
H38 H96C 2.5043 no .
H41 C132 3.4921 no 1_556
H41 H107 3.3021 no 1_556
H41 H132 2.9910 no 1_556
H42 C16 3.5294 no 1_455
H42 C106 3.4822 no 1_556
H42 C107 3.2621 no 1_556
H42 H3 3.2114 no 1_455
H42 H16B 2.8021 no 1_455
H42 H16C 3.5356 no 1_455
H42 H106 2.9971 no 1_556
H42 H107 2.6432 no 1_556
H43 C51 3.2066 no 2_647
H43 C52 3.3930 no 2_647
H43 H3 3.5018 no 1_455
H43 H4 3.2453 no 1_455
H43 H51 2.9786 no 2_647
H43 H52 3.4166 no 2_647
H43 H57 3.4056 no 2_647
H43 H58 3.1139 no 2_647
H43 H106 3.1924 no 1_556
H44 C131 3.2558 no 2_646
H44 C132 3.5146 no 2_646
H44 H17B 3.5757 no 2_647
H44 H118 3.2659 no 2_646
H44 H131 3.1200 no 2_646
H44 H132 3.5609 no 2_646
H45 C118 3.4190 no 2_646
H45 H118 2.6909 no 2_646
H48 C105 3.5163 no 2_656
H48 C115 3.3900 no 2_656
H48 H105 2.6976 no 2_656
H48 H114 3.2746 no 2_656
H48 H115 2.7601 no 2_656
H49 C83 3.4030 no 2_756
H49 C98 3.3526 no 2_756
H49 C105 3.4250 no 2_656
H49 H82 3.4213 no 2_756
H49 H83B 2.8863 no 2_756
H49 H83C 3.1434 no 2_756
H49 H98B 2.9566 no 2_756
H49 H98C 2.8635 no 2_756
H49 H105 2.5719 no 2_656
H49 H115 3.4789 no 2_656
H50 C25 3.1852 no 2_757
H50 H25A 2.8489 no 2_757
H50 H25B 2.9187 no 2_757
H50 H25C 3.2666 no 2_757
H50 H82 3.0997 no 2_756
H50 H83B 2.9187 no 2_756
H50 H84B 2.9469 no 2_756
H50 H98C 2.9849 no 2_756
H51 C25 2.9687 no 2_757
H51 H4 3.5666 no 2_757
H51 H25A 2.5469 no 2_757
H51 H25B 3.3949 no 2_757
H51 H25C 2.5811 no 2_757
H51 H43 2.9786 no 2_657
H52 H43 3.4166 no 2_657
H54 H13A 2.9170 no 1_455
H54 H13C 3.5863 no 1_455
H55 C7 3.3818 no 1_455
H55 C8 3.1643 no 1_455
H55 C9 3.4342 no 1_455
H55 C13 3.0963 no 1_455
H55 H8 3.3581 no 1_455
H55 H13A 2.5565 no 1_455
H55 H13C 2.8227 no 1_455
H55 H132 3.4581 no 1_556
H56 C8 3.5009 no 1_455
H56 C9 2.8689 no 1_455
H56 C10 3.2393 no 1_455
H56 C20 2.9015 no 2_657
H56 C21 3.0457 no 2_657
H56 H9 2.7199 no 1_455
H56 H10 3.3605 no 1_455
H56 H20 2.3806 no 2_657
H56 H21 2.6246 no 2_657
H56 H132 3.4256 no 1_556
H57 C20 3.2532 no 2_657
H57 C42 3.4897 no 2_657
H57 C43 3.1905 no 2_657
H57 C44 3.3530 no 2_657
H57 C107 3.4507 no 2_656
H57 H20 2.4113 no 2_657
H57 H21 3.2972 no 2_657
H57 H26C 3.2529 no 2_657
H57 H43 3.4056 no 2_657
H57 H106 3.3315 no 2_656
H57 H107 3.1083 no 2_656
H58 C43 3.5600 no 2_657
H58 C105 3.5428 no 2_656
H58 C106 2.8739 no 2_656
H58 H43 3.1139 no 2_657
H58 H105 3.5665 no 2_656
H58 H106 2.3133 no 2_656
H60 H87B 3.4386 no .
H60 H96C 3.0565 no .
H61 Cl71 2.6692 no .
H61 C96 3.3125 no .
H61 H87B 3.3267 no .
H61 H87C 3.1476 no .
H61 H94 3.4585 no .
H61 H96B 3.0667 no .
H61 H96C 2.7570 no .
H61 H114 3.1354 no 2_656
H62 C125 3.2388 no .
H62 C126 3.2908 no .
H62 H91 2.9512 no 2_656
H62 H111 2.8809 no .
H62 H125 3.2379 no .
H62 H126 3.3644 no .
H63 C86 3.4624 no 1_455
H63 C91 3.3693 no 2_656
H63 C92 3.3846 no 2_656
H63 H86B 3.4848 no 1_455
H63 H86C 2.7472 no 1_455
H63 H91 2.8158 no 2_656
H63 H92 2.7872 no 2_656
H64 H13A 3.4298 no 1_455
H64 H92 3.2193 no 2_656
H64 H99A 3.4360 no 2_656
H73 C111 3.3126 no 1_655
H73 C112 2.9776 no 1_655
H73 C113 3.0711 no 1_655
H73 C114 3.4810 no 1_655
H73 H112 3.2661 no 1_655
H73 H113 3.3932 no 1_655
H74 C113 3.3865 no 1_655
H74 H87A 3.1928 no 2_746
H74 H113 3.1338 no 1_655
H74 H114 3.5747 no 1_655
H74 H121 3.3387 no 2_746
H78 C28 2.9279 no 2_756
H78 C29 3.2573 no 2_756
H78 H28B 2.6256 no 2_756
H78 H28C 2.4144 no 2_756
H78 H29A 3.0538 no 2_756
H78 H29C 2.7780 no 2_756
H79 C29 3.1684 no 2_756
H79 C95 3.5678 no 2_756
H79 C126 3.3658 no 1_655
H79 H28B 2.9140 no 2_756
H79 H29A 2.3391 no 2_756
H79 H29C 3.2367 no 2_756
H79 H90 3.3963 no 2_756
H79 H95A 2.5983 no 2_756
H79 H96A 3.5780 no 2_756
H79 H126 2.8433 no 1_655
H80 C89 3.5934 no 2_756
H80 C90 3.3321 no 2_756
H80 C91 3.5218 no 2_756
H80 H90 3.5525 no 2_756
H80 H95A 3.1524 no 2_756
H80 H126 3.1604 no 1_655
H82 H49 3.4213 no 2_746
H82 H50 3.0997 no 2_746
H83A C105 3.5564 no 1_655
H83A C124 3.1999 no 1_655
H83A C125 3.1559 no 1_655
H83A H124 2.8734 no 1_655
H83A H125 2.7631 no 1_655
H83A H134 3.3557 no 1_655
H83B C49 3.2350 no 2_746
H83B C50 3.2920 no 2_746
H83B C105 2.8661 no 1_655
H83B C106 3.1342 no 1_655
H83B H49 2.8863 no 2_746
H83B H50 2.9187 no 2_746
H83B H105 2.7462 no 1_655
H83B H106 3.1471 no 1_655
H83C C105 3.3260 no 1_655
H83C C110 3.4522 no 1_655
H83C H49 3.1434 no 2_746
H83C H105 3.0644 no 1_655
H83C H125 3.0125 no 1_655
H84A H16C 3.1212 no 1_554
H84A H17A 2.8074 no 1_554
H84A H25B 3.3123 no 1_554
H84A H28C 3.3323 no 2_756
H84B C16 3.2946 no 1_554
H84B H16C 2.3157 no 1_554
H84B H17A 3.2986 no 1_554
H84B H25B 2.7416 no 1_554
H84B H50 2.9469 no 2_746
H84C C16 3.4251 no 1_554
H84C H16A 3.4610 no 1_554
H84C H16C 2.6002 no 1_554
H84C H17A 3.1164 no 1_554
H84C H28C 2.7136 no 2_756
H86A C112 3.2400 no 1_655
H86A H112 2.7941 no 1_655
H86B C14 2.7768 no .
H86B H14A 3.1172 no .
H86B H14B 2.1933 no .
H86B H14C 2.6369 no .
H86B H63 3.4848 no 1_655
H86B H112 3.5344 no 1_655
H86C H14C 3.5960 no .
H86C H63 2.7472 no 1_655
H86C H91 3.5885 no 2_756
H87A C98 3.2461 no 2_756
H87A H74 3.1928 no 2_756
H87A H98A 2.8844 no 2_756
H87A H98B 2.7357 no 2_756
H87B C14 3.2846 no .
H87B C98 3.4746 no 2_756
H87B H14A 2.8513 no .
H87B H14B 3.3378 no .
H87B H14C 3.1321 no .
H87B H60 3.4386 no .
H87B H61 3.3267 no .
H87B H98A 2.9651 no 2_756
H87B H98B 3.1138 no 2_756
H87C H61 3.1476 no .
H87C H114 3.3346 no 2_656
H90 C126 3.0148 no 2_646
H90 C127 3.0226 no 2_646
H90 H79 3.3963 no 2_746
H90 H80 3.5525 no 2_746
H90 H126 2.4272 no 2_646
H90 H127 2.4279 no 2_646
H91 C62 3.1474 no 2_646
H91 C63 3.0282 no 2_646
H91 C126 3.0529 no 2_646
H91 C127 3.5144 no 2_646
H91 H62 2.9512 no 2_646
H91 H63 2.8158 no 2_646
H91 H86C 3.5885 no 2_746
H91 H126 2.4710 no 2_646
H91 H127 3.4020 no 2_646
H92 C63 3.1968 no 2_646
H92 C64 3.4676 no 2_646
H92 H63 2.7872 no 2_646
H92 H64 3.2193 no 2_646
H94 H61 3.4585 no .
H95A C79 3.3291 no 2_746
H95A C80 3.5726 no 2_746
H95A C120 3.0130 no 2_746
H95A C121 2.9459 no 2_746
H95A H29A 3.2709 no .
H95A H79 2.5983 no 2_746
H95A H80 3.1524 no 2_746
H95A H120 2.5314 no 2_746
H95A H121 2.3844 no 2_746
H95B Cl2 3.5974 no .
H95B C14 3.4892 no .
H95B C120 3.3339 no 2_746
H95B H14A 3.3128 no .
H95B H14B 2.8039 no .
H95B H120 2.5360 no 2_746
H95B H121 3.2807 no 2_746
H95C C120 3.5197 no 2_746
H95C C121 3.2742 no 2_746
H95C H120 3.0697 no 2_746
H95C H121 2.5362 no 2_746
H96A C37 3.3262 no .
H96A C38 3.2638 no .
H96A H29A 2.9237 no .
H96A H29B 3.3866 no .
H96A H37 2.8979 no .
H96A H38 2.8260 no .
H96A H79 3.5780 no 2_746
H96A H127 3.1070 no 2_646
H96B C37 3.5687 no .
H96B C61 3.2649 no .
H96B H37 2.8304 no .
H96B H38 3.1623 no .
H96B H61 3.0667 no .
H96C Cl2 3.1020 no .
H96C C38 3.3103 no .
H96C C60 3.1736 no .
H96C C61 2.9528 no .
H96C H37 3.3719 no .
H96C H38 2.5043 no .
H96C H60 3.0565 no .
H96C H61 2.7570 no .
H98A C8 3.3388 no 2_746
H98A C14 3.3597 no 2_746
H98A C87 3.3781 no 2_746
H98A H8 2.5506 no 2_746
H98A H14A 3.3310 no 2_746
H98A H14C 2.5535 no 2_746
H98A H87A 2.8844 no 2_746
H98A H87B 2.9651 no 2_746
H98B C49 3.3316 no 2_746
H98B C87 3.3140 no 2_746
H98B H49 2.9566 no 2_746
H98B H87A 2.7357 no 2_746
H98B H87B 3.1138 no 2_746
H98C C8 3.2657 no 2_746
H98C C9 3.4238 no 2_746
H98C C48 3.4584 no 2_746
H98C C49 2.8026 no 2_746
H98C C50 2.8366 no 2_746
H98C C51 3.4949 no 2_746
H98C H8 2.8171 no 2_746
H98C H9 3.1123 no 2_746
H98C H49 2.8635 no 2_746
H98C H50 2.9849 no 2_746
H99A C8 3.4800 no 2_746
H99A H8 2.7171 no 2_746
H99A H9 3.1821 no 2_746
H99A H64 3.4360 no 2_646
H99B C8 3.4389 no 2_746
H99B C9 3.0815 no 2_746
H99B H8 2.9967 no 2_746
H99B H9 2.2792 no 2_746
H99B H25A 3.1395 no 1_554
H99B H26C 3.0946 no 1_554
H99C H26C 3.4531 no 1_554
H105 C48 2.8258 no 2_646
H105 C49 2.7199 no 2_646
H105 C50 3.5865 no 2_646
H105 C83 3.3133 no 1_455
H105 H48 2.6976 no 2_646
H105 H49 2.5719 no 2_646
H105 H58 3.5665 no 2_646
H105 H83B 2.7462 no 1_455
H105 H83C 3.0644 no 1_455
H106 C42 3.4684 no 1_554
H106 C43 3.5659 no 1_554
H106 C48 3.4998 no 2_646
H106 C49 3.4100 no 2_646
H106 C50 3.4219 no 2_646
H106 C58 3.1569 no 2_646
H106 H42 2.9971 no 1_554
H106 H43 3.1924 no 1_554
H106 H57 3.3315 no 2_646
H106 H58 2.3133 no 2_646
H106 H83B 3.1471 no 1_455
H107 C26 3.1304 no 1_554
H107 C41 3.3668 no 1_554
H107 C42 2.9864 no 1_554
H107 H26A 2.8196 no 1_554
H107 H26B 3.2960 no 1_554
H107 H26C 2.7780 no 1_554
H107 H41 3.3021 no 1_554
H107 H42 2.6432 no 1_554
H107 H57 3.1083 no 2_646
H108 C26 3.2831 no 1_554
H108 H26A 3.5287 no 1_554
H108 H26B 2.7538 no 1_554
H108 H26C 3.0809 no 1_554
H111 C62 3.4074 no .
H111 H37 3.2926 no .
H111 H62 2.8809 no .
H112 C36 3.1887 no .
H112 C37 3.1710 no .
H112 C86 3.5169 no 1_455
H112 H36 2.6551 no .
H112 H37 2.5452 no .
H112 H73 3.2661 no 1_455
H112 H86A 2.7941 no 1_455
H112 H86B 3.5344 no 1_455
H113 C121 3.0266 no 2_646
H113 C122 3.2688 no 2_646
H113 C128 3.5735 no 2_646
H113 H36 3.1262 no .
H113 H73 3.3932 no 1_455
H113 H74 3.1338 no 1_455
H113 H121 2.7689 no 2_646
H113 H122 3.1055 no 2_646
H113 H128 2.9454 no 2_646
H114 C61 3.2606 no 2_646
H114 H48 3.2746 no 2_646
H114 H61 3.1354 no 2_646
H114 H74 3.5747 no 1_455
H114 H87C 3.3346 no 2_646
H115 C48 3.4966 no 2_646
H115 H48 2.7601 no 2_646
H115 H49 3.4789 no 2_646
H118 C45 3.3495 no 2_656
H118 H35 2.7862 no 2_656
H118 H44 3.2659 no 2_656
H118 H45 2.6909 no 2_656
H119 C13 3.2566 no 2_756
H119 C28 3.5208 no 2_756
H119 C35 3.4149 no 2_656
H119 H12 3.2024 no 2_756
H119 H13B 2.6957 no 2_756
H119 H13C 3.0925 no 2_756
H119 H28A 3.1239 no 2_756
H119 H28B 3.0450 no 2_756
H119 H35 2.5856 no 2_656
H120 C95 2.8620 no 2_756
H120 H12 3.1648 no 2_756
H120 H13B 3.1351 no 2_756
H120 H14B 3.0428 no 2_756
H120 H28B 3.0678 no 2_756
H120 H95A 2.5314 no 2_756
H120 H95B 2.5360 no 2_756
H120 H95C 3.0697 no 2_756
H121 C95 2.8565 no 2_756
H121 H74 3.3387 no 2_756
H121 H95A 2.3844 no 2_756
H121 H95B 3.2807 no 2_756
H121 H95C 2.5362 no 2_756
H121 H113 2.7689 no 2_656
H122 H113 3.1055 no 2_656
H124 H83A 2.8734 no 1_455
H125 C77 3.4885 no 1_455
H125 C78 3.3446 no 1_455
H125 C79 3.5498 no 1_455
H125 C83 3.3057 no 1_455
H125 H62 3.2379 no .
H125 H83A 2.7631 no 1_455
H125 H83C 3.0125 no 1_455
H126 C78 3.5449 no 1_455
H126 C79 2.8974 no 1_455
H126 C80 3.1342 no 1_455
H126 C90 2.8726 no 2_656
H126 C91 2.8786 no 2_656
H126 H62 3.3644 no .
H126 H79 2.8433 no 1_455
H126 H80 3.1604 no 1_455
H126 H90 2.4272 no 2_656
H126 H91 2.4710 no 2_656
H127 C36 3.4389 no 2_656
H127 C37 3.3347 no 2_656
H127 C90 3.2870 no 2_656
H127 C112 3.5948 no 2_656
H127 C113 3.4376 no 2_656
H127 H36 3.2637 no 2_656
H127 H37 3.0052 no 2_656
H127 H90 2.4279 no 2_656
H127 H91 3.4020 no 2_656
H127 H96A 3.1070 no 2_656
H128 C36 3.0713 no 2_656
H128 C113 3.3757 no 2_656
H128 H36 2.5143 no 2_656
H128 H113 2.9454 no 2_656
H130 H17A 3.3473 no 1_554
H130 H26B 3.0304 no 1_554
H131 Cl1 2.8012 no 1_554
H131 C26 3.2561 no 1_554
H131 H17B 3.4008 no 1_554
H131 H24 3.5782 no 1_554
H131 H26A 2.9397 no 1_554
H131 H26B 2.7331 no 1_554
H131 H44 3.1200 no 2_656
H132 C55 3.3049 no 1_554
H132 C56 3.3003 no 1_554
H132 H21 3.1085 no 2_656
H132 H41 2.9910 no 1_554
H132 H44 3.5609 no 2_656
H132 H55 3.4581 no 1_554
H132 H56 3.4256 no 1_554
H133 C16 3.4870 no 1_454
H133 C21 3.3674 no 2_656
H133 C22 3.2833 no 2_656
H133 H16A 2.7447 no 1_454
H133 H16C 3.5853 no 1_454
H133 H21 2.7982 no 2_656
H133 H22 2.6927 no 2_656
H134 H22 3.0801 no 2_656
H134 H29C 3.3691 no 2_656
H134 H83A 3.3557 no 1_455

loop_
_geom_torsion_atom_site_label_1
_geom_torsion_atom_site_label_2
_geom_torsion_atom_site_label_3
_geom_torsion_atom_site_label_4
_geom_torsion
_geom_torsion_publ_flag
Cl1 Ru1 P1 C47 77.37(11) no
Cl1 Ru1 P1 C53 -38.18(11) no
Cl1 Ru1 P1 C59 -164.90(12) no
Cl1 Ru1 C1 N2 -88.0(5) no
Cl1 Ru1 C1 N5 99.6(7) no
Cl1 Ru1 C31 C32 -21.7(6) no
Cl1 Ru1 C31 C39 150.3(5) no
Cl2 Ru1 P1 C47 -89.29(11) no
Cl2 Ru1 P1 C53 155.16(11) no
Cl2 Ru1 P1 C59 28.44(13) no
Cl2 Ru1 C1 N2 79.6(5) no
Cl2 Ru1 C1 N5 -92.8(7) no
Cl2 Ru1 C31 C32 155.7(5) no
Cl2 Ru1 C31 C39 -32.3(6) no
P1 Ru1 C31 C32 -110.0(5) no
P1 Ru1 C31 C39 62.0(6) no
C31 Ru1 P1 C47 172.9(3) no
C31 Ru1 P1 C53 57.3(3) no
C31 Ru1 P1 C59 -69.4(3) no
C1 Ru1 C31 C32 70.1(6) no
C1 Ru1 C31 C39 -117.9(6) no
C31 Ru1 C1 N2 176.1(5) no
C31 Ru1 C1 N5 3.7(8) no
Cl71 Ru71 P71 C117 77.83(10) no
Cl71 Ru71 P71 C123 -35.95(10) no
Cl71 Ru71 P71 C129 -160.99(12) no
Cl71 Ru71 C71 N72 -94.4(5) no
Cl71 Ru71 C71 N75 99.3(7) no
Cl71 Ru71 C101 C102 -21.8(6) no
Cl71 Ru71 C101 C109 152.8(7) no
Cl72 Ru71 P71 C117 -90.60(10) no
Cl72 Ru71 P71 C123 155.63(9) no
Cl72 Ru71 P71 C129 30.59(12) no
Cl72 Ru71 C71 N72 75.2(5) no
Cl72 Ru71 C71 N75 -91.2(6) no
Cl72 Ru71 C101 C102 155.6(6) no
Cl72 Ru71 C101 C109 -29.8(7) no
P71 Ru71 C101 C102 -110.9(6) no
P71 Ru71 C101 C109 63.6(7) no
C101 Ru71 P71 C117 171.4(3) no
C101 Ru71 P71 C123 57.6(3) no
C101 Ru71 P71 C129 -67.4(3) no
C71 Ru71 C101 C102 68.3(7) no
C71 Ru71 C101 C109 -117.1(7) no
C101 Ru71 C71 N72 172.1(6) no
C101 Ru71 C71 N75 5.8(8) no
Ru1 P1 C47 C48 133.8(6) no
Ru1 P1 C47 C52 -41.9(6) no
Ru1 P1 C53 C54 -52.1(6) no
Ru1 P1 C53 C58 121.3(5) no
Ru1 P1 C59 C60 -57.9(7) no
Ru1 P1 C59 C64 116.2(6) no
C47 P1 C53 C54 -172.4(5) no
C47 P1 C53 C58 1.0(6) no
C53 P1 C47 C48 -102.4(7) no
C53 P1 C47 C52 81.9(6) no
C47 P1 C59 C60 64.9(7) no
C47 P1 C59 C64 -121.0(7) no
C59 P1 C47 C48 2.6(8) no
C59 P1 C47 C52 -173.1(6) no
C53 P1 C59 C60 169.7(6) no
C53 P1 C59 C64 -16.2(7) no
C59 P1 C53 C54 84.5(6) no
C59 P1 C53 C58 -102.1(6) no
Ru71 P71 C117 C118 137.4(5) no
Ru71 P71 C117 C122 -51.6(6) no
Ru71 P71 C123 C124 -59.0(6) no
Ru71 P71 C123 C128 119.7(6) no
Ru71 P71 C129 C130 -65.2(6) no
Ru71 P71 C129 C134 121.1(5) no
C117 P71 C123 C124 -175.4(5) no
C117 P71 C123 C128 3.3(7) no
C123 P71 C117 C118 -104.1(6) no
C123 P71 C117 C122 66.9(6) no
C117 P71 C129 C130 57.3(6) no
C117 P71 C129 C134 -116.3(6) no
C129 P71 C117 C118 7.7(7) no
C129 P71 C117 C122 178.7(6) no
C123 P71 C129 C130 167.5(5) no
C123 P71 C129 C134 -6.2(7) no
C129 P71 C123 C124 73.4(6) no
C129 P71 C123 C128 -107.9(6) no
C1 N2 C3 C4 -3.4(8) no
C3 N2 C1 Ru1 -171.1(6) no
C3 N2 C1 N5 3.1(8) no
C1 N2 C6 C7 -97.3(9) no
C1 N2 C6 C11 83.9(9) no
C6 N2 C1 Ru1 12.3(11) no
C6 N2 C1 N5 -173.5(7) no
C3 N2 C6 C7 86.5(8) no
C3 N2 C6 C11 -92.3(9) no
C6 N2 C3 C4 173.5(6) no
C1 N5 C4 C3 -0.4(9) no
C4 N5 C1 Ru1 171.6(6) no
C4 N5 C1 N2 -1.6(8) no
C1 N5 C18 C19 -87.2(10) no
C1 N5 C18 C23 97.3(10) no
C18 N5 C1 Ru1 -13.8(13) no
C18 N5 C1 N2 173.0(7) no
C4 N5 C18 C19 86.8(9) no
C4 N5 C18 C23 -88.7(9) no
C18 N5 C4 C3 -175.6(7) no
C71 N72 C73 C74 0.9(9) no
C73 N72 C71 Ru71 -169.6(6) no
C73 N72 C71 N75 0.3(8) no
C71 N72 C76 C77 -106.0(8) no
C71 N72 C76 C81 85.5(9) no
C76 N72 C71 Ru71 15.0(11) no
C76 N72 C71 N75 -175.1(7) no
C73 N72 C76 C77 79.4(10) no
C73 N72 C76 C81 -89.1(10) no
C76 N72 C73 C74 175.8(7) no
C71 N75 C74 C73 2.0(9) no
C74 N75 C71 Ru71 167.3(6) no
C74 N75 C71 N72 -1.4(8) no
C71 N75 C88 C89 -87.6(8) no
C71 N75 C88 C93 94.2(8) no
C88 N75 C71 Ru71 -15.6(11) no
C88 N75 C71 N72 175.7(6) no
C74 N75 C88 C89 89.4(8) no
C74 N75 C88 C93 -88.8(8) no
C88 N75 C74 C73 -175.4(6) no
N2 C3 C4 N5 2.3(9) no
N2 C6 C7 C8 179.8(6) no
N2 C6 C7 C12 -12.9(10) no
N2 C6 C11 C10 -176.0(6) no
N2 C6 C11 C15 9.8(10) no
C7 C6 C11 C10 5.3(11) no
C7 C6 C11 C15 -168.8(6) no
C11 C6 C7 C8 -1.5(10) no
C11 C6 C7 C12 165.9(6) no
C6 C7 C8 C9 -2.4(10) no
C6 C7 C12 C13 -92.3(8) no
C6 C7 C12 C14 145.8(7) no
C8 C7 C12 C13 74.3(9) no
C8 C7 C12 C14 -47.6(9) no
C12 C7 C8 C9 -169.9(6) no
C7 C8 C9 C10 2.3(12) no
C8 C9 C10 C11 2.1(13) no
C9 C10 C11 C6 -5.5(12) no
C9 C10 C11 C15 168.5(7) no
C6 C11 C15 C16 86.6(8) no
C6 C11 C15 C17 -151.6(7) no
C10 C11 C15 C16 -87.2(9) no
C10 C11 C15 C17 34.6(11) no
N5 C18 C19 C20 -175.1(6) no
N5 C18 C19 C24 9.0(10) no
N5 C18 C23 C22 177.1(6) no
N5 C18 C23 C27 0.8(11) no
C19 C18 C23 C22 1.8(11) no
C19 C18 C23 C27 -174.5(6) no
C23 C18 C19 C20 0.3(11) no
C23 C18 C19 C24 -175.6(7) no
C18 C19 C20 C21 -1.5(10) no
C18 C19 C24 C25 -89.3(8) no
C18 C19 C24 C26 150.3(7) no
C20 C19 C24 C25 95.2(9) no
C20 C19 C24 C26 -25.2(10) no
C24 C19 C20 C21 174.3(6) no
C19 C20 C21 C22 0.6(13) no
C20 C21 C22 C23 1.6(14) no
C21 C22 C23 C18 -2.6(11) no
C21 C22 C23 C27 173.6(7) no
C18 C23 C27 C28 96.2(10) no
C18 C23 C27 C29 -139.8(7) no
C22 C23 C27 C28 -80.0(10) no
C22 C23 C27 C29 44.0(11) no
Ru1 C31 C32 C33 175.3(5) no
Ru1 C31 C39 C34 -175.4(5) no
Ru1 C31 C39 C38 2.4(12) no
C32 C31 C39 C34 -2.1(7) no
C32 C31 C39 C38 175.7(7) no
C39 C31 C32 C33 1.8(7) no
C31 C32 C33 C34 -0.8(9) no
C31 C32 C33 C40 -175.9(6) no
C32 C33 C34 C35 -177.4(10) no
C32 C33 C34 C39 -0.6(10) no
C32 C33 C40 C41 40.5(11) no
C32 C33 C40 C45 -141.7(7) no
C34 C33 C40 C41 -133.8(9) no
C34 C33 C40 C45 43.9(12) no
C40 C33 C34 C35 -2.6(17) no
C40 C33 C34 C39 174.2(8) no
C33 C34 C35 C36 173.4(9) no
C33 C34 C39 C31 1.7(9) no
C33 C34 C39 C38 -176.6(7) no
C35 C34 C39 C31 179.1(7) no
C35 C34 C39 C38 0.8(12) no
C39 C34 C35 C36 -3.1(13) no
C34 C35 C36 C37 3.3(13) no
C35 C36 C37 C38 -1.3(14) no
C36 C37 C38 C39 -0.8(13) no
C37 C38 C39 C31 -176.7(7) no
C37 C38 C39 C34 1.0(11) no
C33 C40 C41 C42 179.4(7) no
C33 C40 C45 C44 177.9(7) no
C41 C40 C45 C44 -4.2(11) no
C45 C40 C41 C42 1.6(11) no
C40 C41 C42 C43 1.0(12) no
C41 C42 C43 C44 -0.9(11) no
C42 C43 C44 C45 -1.7(12) no
C43 C44 C45 C40 4.3(13) no
P1 C47 C48 C49 179.8(7) no
P1 C47 C52 C51 -175.6(5) no
C48 C47 C52 C51 8.5(12) no
C52 C47 C48 C49 -4.7(15) no
C47 C48 C49 C50 -2.7(14) no
C48 C49 C50 C51 5.6(12) no
C49 C50 C51 C52 -1.2(14) no
C50 C51 C52 C47 -5.8(13) no
P1 C53 C54 C55 176.5(6) no
P1 C53 C58 C57 -170.0(6) no
C54 C53 C58 C57 4.1(12) no
C58 C53 C54 C55 2.3(12) no
C53 C54 C55 C56 -4.8(13) no
C54 C55 C56 C57 0.8(10) no
C55 C56 C57 C58 5.0(13) no
C56 C57 C58 C53 -7.7(15) no
P1 C59 C60 C61 177.5(6) no
P1 C59 C64 C63 -174.5(6) no
C60 C59 C64 C63 -0.0(14) no
C64 C59 C60 C61 2.9(13) no
C59 C60 C61 C62 -1.7(13) no
C60 C61 C62 C63 -2.4(12) no
C61 C62 C63 C64 4.8(14) no
C62 C63 C64 C59 -3.6(15) no
N72 C73 C74 N75 -1.7(9) no
N72 C76 C77 C78 -179.0(6) no
N72 C76 C77 C82 2.6(11) no
N72 C76 C81 C80 175.0(6) no
N72 C76 C81 C85 3.3(11) no
C77 C76 C81 C80 6.5(11) no
C77 C76 C81 C85 -165.2(7) no
C81 C76 C77 C78 -10.8(11) no
C81 C76 C77 C82 170.8(7) no
C76 C77 C78 C79 6.2(11) no
C76 C77 C82 C83 -97.5(8) no
C76 C77 C82 C84 140.0(7) no
C78 C77 C82 C83 84.0(8) no
C78 C77 C82 C84 -38.4(10) no
C82 C77 C78 C79 -175.4(6) no
C77 C78 C79 C80 3.0(12) no
C78 C79 C80 C81 -7.3(12) no
C79 C80 C81 C76 2.6(11) no
C79 C80 C81 C85 174.8(7) no
C76 C81 C85 C86 87.6(9) no
C76 C81 C85 C87 -149.4(7) no
C80 C81 C85 C86 -84.3(8) no
C80 C81 C85 C87 38.7(9) no
N75 C88 C89 C90 -174.0(6) no
N75 C88 C89 C94 8.4(11) no
N75 C88 C93 C92 172.1(7) no
N75 C88 C93 C97 -1.5(12) no
C89 C88 C93 C92 -6.1(13) no
C89 C88 C93 C97 -179.7(7) no
C93 C88 C89 C90 4.2(12) no
C93 C88 C89 C94 -173.4(7) no
C88 C89 C90 C91 -0.1(12) no
C88 C89 C94 C95 -82.4(10) no
C88 C89 C94 C96 152.1(7) no
C90 C89 C94 C95 100.1(8) no
C90 C89 C94 C96 -25.4(10) no
C94 C89 C90 C91 177.5(7) no
C89 C90 C91 C92 -1.8(11) no
C90 C91 C92 C93 -0.3(11) no
C91 C92 C93 C88 4.1(14) no
C91 C92 C93 C97 177.9(7) no
C88 C93 C97 C98 90.0(9) no
C88 C93 C97 C99 -147.7(8) no
C92 C93 C97 C98 -83.5(10) no
C92 C93 C97 C99 38.8(11) no
Ru71 C101 C102 C103 179.9(6) no
Ru71 C101 C109 C104 -179.1(6) no
Ru71 C101 C109 C108 0.6(12) no
C102 C101 C109 C104 -3.5(8) no
C102 C101 C109 C108 176.2(7) no
C109 C101 C102 C103 4.0(9) no
C101 C102 C103 C104 -2.9(9) no
C101 C102 C103 C110 -176.3(7) no
C102 C103 C104 C105 -175.9(7) no
C102 C103 C104 C109 0.4(9) no
C102 C103 C110 C111 32.7(13) no
C102 C103 C110 C115 -141.5(9) no
C104 C103 C110 C111 -139.8(7) no
C104 C103 C110 C115 46.0(11) no
C110 C103 C104 C105 -1.7(12) no
C110 C103 C104 C109 174.5(7) no
C103 C104 C105 C106 175.3(7) no
C103 C104 C109 C101 2.1(8) no
C103 C104 C109 C108 -177.6(6) no
C105 C104 C109 C101 178.5(7) no
C105 C104 C109 C108 -1.2(12) no
C109 C104 C105 C106 -0.5(11) no
C104 C105 C106 C107 0.7(11) no
C105 C106 C107 C108 0.6(11) no
C106 C107 C108 C109 -2.2(10) no
C107 C108 C109 C101 -177.0(6) no
C107 C108 C109 C104 2.6(11) no
C103 C110 C111 C112 -176.1(6) no
C103 C110 C115 C114 177.8(7) no
C111 C110 C115 C114 3.7(12) no
C115 C110 C111 C112 -1.5(11) no
C110 C111 C112 C113 -0.9(11) no
C111 C112 C113 C114 1.1(12) no
C112 C113 C114 C115 1.1(13) no
C113 C114 C115 C110 -3.6(13) no
P71 C117 C118 C119 173.2(5) no
P71 C117 C122 C121 -176.5(7) no
C118 C117 C122 C121 -4.9(14) no
C122 C117 C118 C119 1.6(10) no
C117 C118 C119 C120 3.2(13) no
C118 C119 C120 C121 -4.8(15) no
C119 C120 C121 C122 1.6(12) no
C120 C121 C122 C117 3.4(15) no
P71 C123 C124 C125 177.2(4) no
P71 C123 C128 C127 175.9(6) no
C124 C123 C128 C127 -5.6(14) no
C128 C123 C124 C125 -1.4(12) no
C123 C124 C125 C126 5.1(12) no
C124 C125 C126 C127 -1.3(15) no
C125 C126 C127 C128 -6.3(15) no
C126 C127 C128 C123 9.6(16) no
P71 C129 C130 C131 -176.3(5) no
P71 C129 C134 C133 177.2(5) no
C130 C129 C134 C133 3.9(11) no
C134 C129 C130 C131 -2.8(11) no
C129 C130 C131 C132 2.8(15) no
C130 C131 C132 C133 -3.6(19) no
C131 C132 C133 C134 4.5(16) no
C132 C133 C134 C129 -4.7(13) no
